data_7122458
loop_
_publ_author_name
'Liu, Tong-Xin'
'Yue, Shuaishuai'
'Wei, Changgeng'
'Ma, Nana'
'Zhang, Pengling'
'Liu, Qingfeng'
'Zhang, Guisheng'

_publ_section_title
;
 Solvent-promoted catalyst-free regioselective N-incorporation
 multicomponent domino reaction: rapid assembly of \p-functionalized
 [60]fullerene-fused dihydrocarbolines.
;
_journal_issue 95
_journal_name_full 'Chemical communications (Cambridge, England)'
_journal_page_first 13331
_journal_page_last 13334
_journal_paper_doi 10.1039/c8cc07580h
_journal_volume 54
_journal_year 2018
_chemical_formula_sum 'C295 H52 Br4 N8 S6'
_chemical_formula_weight 4219.44
_space_group_crystal_system triclinic
_space_group_IT_number 2
_space_group_name_Hall '-P 1'
_space_group_name_H-M_alt 'P -1'
_symmetry_space_group_name_Hall '-P 1'
_symmetry_space_group_name_H-M 'P -1'
_atom_sites_solution_hydrogens geom
_audit_creation_method SHELXL-2013
_audit_update_record
;
2018-04-08 deposited with the CCDC.
2018-10-15 downloaded from the CCDC.
;
_cell_angle_alpha 112.433(2)
_cell_angle_beta 94.237(2)
_cell_angle_gamma 102.687(2)
_cell_formula_units_Z 1
_cell_length_a 14.3499(3)
_cell_length_b 16.3659(3)
_cell_length_c 18.7206(3)
_cell_measurement_reflns_used 18823
_cell_measurement_temperature 100(2)
_cell_measurement_theta_max 71.3700
_cell_measurement_theta_min 4.4480
_cell_volume 3903.50(15)
_computing_cell_refinement 'CrysAlisPro (Rigaku OD, 2015)'
_computing_data_collection 'CrysAlisPro (Rigaku OD, 2015)'
_computing_data_reduction 'CrysAlisPro (Rigaku OD, 2015)'
_computing_molecular_graphics 'Ortep-3 (L. J. Farrugia, 2001)'
_computing_publication_material SHELXL-97
_computing_structure_refinement 'SHELXL-97 (Sheldrick, 1997)'
_computing_structure_solution 'SHELXS-2013 (Sheldrick, 1997)'
_diffrn_ambient_temperature 100(2)
_diffrn_detector_area_resol_mean 5.2169
_diffrn_measured_fraction_theta_full 0.994
_diffrn_measured_fraction_theta_max 0.966
_diffrn_measurement_device_type 'SuperNova, Dual, Cu at zero, AtlasS2'
_diffrn_measurement_method '\w scans'
_diffrn_radiation_type CuK\a
_diffrn_radiation_wavelength 1.54184
_diffrn_reflns_av_R_equivalents 0.0194
_diffrn_reflns_av_unetI/netI 0.0255
_diffrn_reflns_Laue_measured_fraction_full 0.994
_diffrn_reflns_Laue_measured_fraction_max 0.966
_diffrn_reflns_limit_h_max 17
_diffrn_reflns_limit_h_min -17
_diffrn_reflns_limit_k_max 15
_diffrn_reflns_limit_k_min -20
_diffrn_reflns_limit_l_max 21
_diffrn_reflns_limit_l_min -23
_diffrn_reflns_number 26998
_diffrn_reflns_point_group_measured_fraction_full 0.994
_diffrn_reflns_point_group_measured_fraction_max 0.966
_diffrn_reflns_theta_full 67.684
_diffrn_reflns_theta_max 71.355
_diffrn_reflns_theta_min 3.756
_diffrn_source 'micro-focus sealed X-ray tube'
_exptl_absorpt_coefficient_mu 2.689
_exptl_absorpt_correction_T_max 1.00000
_exptl_absorpt_correction_T_min 0.54213
_exptl_absorpt_correction_type multi-scan
_exptl_absorpt_process_details
;
CrysAlisPro 1.171.38.46 (Rigaku Oxford Diffraction, 2015)
Empirical absorption correction using spherical harmonics,
 implemented in SCALE3 ABSPACK scaling algorithm.
;
_exptl_crystal_colour black
_exptl_crystal_density_diffrn 1.795
_exptl_crystal_description block
_exptl_crystal_F_000 2114
_exptl_crystal_size_max 0.250
_exptl_crystal_size_mid 0.220
_exptl_crystal_size_min 0.200
_refine_diff_density_max 1.736
_refine_diff_density_min -1.724
_refine_diff_density_rms 0.114
_refine_ls_extinction_method none
_refine_ls_goodness_of_fit_ref 1.027
_refine_ls_hydrogen_treatment constr
_refine_ls_matrix_type full
_refine_ls_number_parameters 1411
_refine_ls_number_reflns 14646
_refine_ls_number_restraints 0
_refine_ls_restrained_S_all 1.027
_refine_ls_R_factor_all 0.0560
_refine_ls_R_factor_gt 0.0536
_refine_ls_shift/su_max 0.001
_refine_ls_shift/su_mean 0.000
_refine_ls_structure_factor_coef Fsqd
_refine_ls_weighting_details 'w=1/[\s^2^(Fo^2^)+(0.0974P)^2^+11.1058P] where P=(Fo^2^+2Fc^2^)/3'
_refine_ls_weighting_scheme calc
_refine_ls_wR_factor_gt 0.1581
_refine_ls_wR_factor_ref 0.1606
_reflns_Friedel_coverage 0.000
_reflns_number_gt 13693
_reflns_number_total 14646
_reflns_threshold_expression 'I > 2\s(I)'
_cod_data_source_file c8cc07580h2.cif
_cod_data_source_block shelxl
_cod_depositor_comments 'Adding full bibliography for 7122458.cif.'
_cod_original_cell_volume 3903.50(14)
_cod_database_code 7122458
_shelx_space_group_comment
;
The symmetry employed for this shelxl refinement is uniquely defined
by the following loop, which should always be used as a source of
symmetry information in preference to the above space-group names.
They are only intended as comments.
;
_shelx_estimated_absorpt_t_min 0.553
_shelx_estimated_absorpt_t_max 0.615
_shelxl_version_number 2013-4

loop_
_space_group_symop_operation_xyz
'x, y, z'
'-x, -y, -z'

loop_
_atom_site_label
_atom_site_type_symbol
_atom_site_fract_x
_atom_site_fract_y
_atom_site_fract_z
_atom_site_U_iso_or_equiv
_atom_site_adp_type
_atom_site_occupancy
_atom_site_site_symmetry_order
_atom_site_calc_flag
_atom_site_refinement_flags_posn
_atom_site_refinement_flags_adp
_atom_site_refinement_flags_occupancy
Br2 Br 0.23035(2) -0.25384(2) 0.50313(2) 0.02128(11) Uani 1 1 d . . .
Br1 Br 0.53711(3) 0.73911(2) 0.29378(2) 0.02482(11) Uani 1 1 d . . .
S1 S 0.70862(7) 0.46467(8) 0.55572(7) 0.0367(2) Uani 1 1 d . . .
S2 S 0.51321(7) 0.49829(7) 0.59770(6) 0.0344(2) Uani 1 1 d . . .
N4 N 0.23101(19) 0.12434(17) 0.81285(16) 0.0149(5) Uani 1 1 d . . .
N3 N 0.14057(19) 0.31697(18) 0.90735(15) 0.0153(5) Uani 1 1 d . . .
N1 N 0.3531(2) 0.14501(19) 0.08224(16) 0.0174(5) Uani 1 1 d . . .
N2 N 0.3469(2) 0.3665(2) 0.09638(17) 0.0201(6) Uani 1 1 d . . .
C87 C 0.1899(2) 0.3522(2) 0.65712(18) 0.0150(6) Uani 1 1 d . . .
C78 C -0.0047(2) 0.3539(2) 0.77328(19) 0.0146(6) Uani 1 1 d . . .
C85 C 0.2889(2) 0.4068(2) 0.77974(19) 0.0151(6) Uani 1 1 d . . .
C136 C 0.1660(2) 0.2423(2) 0.88363(18) 0.0129(6) Uani 1 1 d . . .
C63 C 0.3609(2) 0.2208(2) 0.07522(19) 0.0164(6) Uani 1 1 d . . .
C79 C 0.0522(2) 0.3869(2) 0.84563(18) 0.0140(6) Uani 1 1 d . . .
C92 C -0.0741(2) 0.4005(2) 0.7594(2) 0.0170(6) Uani 1 1 d . . .
C86 C 0.2856(2) 0.4043(2) 0.70197(19) 0.0147(6) Uani 1 1 d . . .
C76 C 0.1333(2) 0.32174(19) 0.70682(18) 0.0135(6) Uani 1 1 d . . .
C135 C 0.2123(2) 0.2050(2) 0.81435(18) 0.0135(6) Uani 1 1 d . . .
C103 C 0.3361(2) 0.4795(2) 0.6897(2) 0.0172(6) Uani 1 1 d . . .
C88 C 0.1476(2) 0.3768(2) 0.60177(18) 0.0172(6) Uani 1 1 d . . .
C21 C 0.0578(2) 0.0951(2) 0.2486(2) 0.0185(6) Uani 1 1 d . . .
C74 C 0.1993(2) 0.3361(2) 0.78169(18) 0.0135(6) Uani 1 1 d . . .
C84 C 0.3390(2) 0.4850(2) 0.84269(19) 0.0157(6) Uani 1 1 d . . .
C77 C 0.0374(2) 0.3204(2) 0.70123(18) 0.0155(6) Uani 1 1 d . . .
C5 C 0.1271(2) 0.1268(2) 0.20603(19) 0.0171(6) Uani 1 1 d . . .
C29 C 0.3414(2) 0.2989(2) 0.43602(19) 0.0182(6) Uani 1 1 d . . .
C145 C 0.2498(2) -0.0832(2) 0.63526(18) 0.0153(6) Uani 1 1 d . . .
H14A H 0.2968 -0.0541 0.6116 0.018 Uiso 1 1 calc R U .
H14B H 0.2837 -0.1071 0.6662 0.018 Uiso 1 1 calc R U .
C89 C 0.0466(2) 0.3742(2) 0.59509(18) 0.0188(6) Uani 1 1 d . . .
C50 C 0.2684(3) -0.1504(2) 0.1677(2) 0.0215(7) Uani 1 1 d . . .
C93 C -0.0847(2) 0.4784(2) 0.8200(2) 0.0183(6) Uani 1 1 d . . .
C82 C 0.2079(2) 0.4711(2) 0.91871(18) 0.0152(6) Uani 1 1 d . . .
C143 C 0.2775(2) 0.0657(2) 0.75596(19) 0.0154(6) Uani 1 1 d . . .
H14C H 0.3165 0.0403 0.7819 0.019 Uiso 1 1 calc R U .
H14D H 0.3205 0.1023 0.7352 0.019 Uiso 1 1 calc R U .
C10 C 0.4482(2) 0.2406(2) 0.31422(19) 0.0179(6) Uani 1 1 d . . .
C38 C 0.3171(3) 0.2240(2) 0.52040(18) 0.0204(7) Uani 1 1 d . . .
C142 C 0.1075(2) 0.1699(2) 0.97911(18) 0.0154(6) Uani 1 1 d . . .
H142 H 0.0821 0.2171 1.0090 0.019 Uiso 1 1 calc R U .
C83 C 0.2968(2) 0.5187(2) 0.91460(18) 0.0169(6) Uani 1 1 d . . .
C141 C 0.1005(2) 0.0928(2) 0.99496(18) 0.0169(6) Uani 1 1 d . . .
H141 H 0.0690 0.0873 1.0352 0.020 Uiso 1 1 calc R U .
C14 C 0.2788(2) -0.0268(2) 0.12141(18) 0.0171(6) Uani 1 1 d . . .
C19 C 0.0351(2) -0.0032(2) 0.21718(19) 0.0185(6) Uani 1 1 d . . .
C4 C 0.1481(2) 0.0454(2) 0.14756(18) 0.0167(6) Uani 1 1 d . . .
C137 C 0.1532(2) 0.1750(2) 0.91779(18) 0.0144(6) Uani 1 1 d . . .
C55 C 0.0905(2) -0.0337(2) 0.15500(18) 0.0185(6) Uani 1 1 d . . .
C91 C -0.0757(2) 0.3969(2) 0.68090(19) 0.0185(6) Uani 1 1 d . . .
C6 C 0.1999(2) 0.2054(2) 0.24429(19) 0.0163(6) Uani 1 1 d . . .
C64 C 0.3961(2) 0.2452(2) 0.01223(19) 0.0170(6) Uani 1 1 d . . .
C48 C 0.3668(3) -0.1158(2) 0.2003(2) 0.0219(7) Uani 1 1 d . . .
C7 C 0.2081(2) 0.2564(2) 0.32717(19) 0.0169(6) Uani 1 1 d . . .
C95 C 0.0015(3) 0.6129(2) 0.92773(19) 0.0193(7) Uani 1 1 d . . .
C138 C 0.1928(2) 0.1046(2) 0.87279(18) 0.0133(6) Uani 1 1 d . . .
C90 C -0.0071(2) 0.3474(2) 0.64516(19) 0.0176(6) Uani 1 1 d . . .
C94 C -0.0247(2) 0.5134(2) 0.89590(19) 0.0176(6) Uani 1 1 d . . .
C98 C 0.2579(3) 0.6662(2) 0.98027(18) 0.0205(7) Uani 1 1 d . . .
C15 C 0.2235(3) -0.1052(2) 0.12726(18) 0.0194(7) Uani 1 1 d . . .
C9 C 0.3651(2) 0.2643(2) 0.29988(19) 0.0167(6) Uani 1 1 d . . .
C104 C 0.2917(2) 0.5057(2) 0.6323(2) 0.0188(7) Uani 1 1 d . . .
C80 C 0.0440(2) 0.4682(2) 0.90754(19) 0.0162(6) Uani 1 1 d . . .
C51 C 0.1996(3) -0.1816(2) 0.2104(2) 0.0212(7) Uani 1 1 d . . .
C120 C 0.1298(3) 0.5019(2) 0.57559(18) 0.0198(7) Uani 1 1 d . . .
C32 C 0.5205(2) 0.1675(2) 0.3802(2) 0.0213(7) Uani 1 1 d . . .
C3 C 0.2397(2) 0.0488(2) 0.12964(17) 0.0156(6) Uani 1 1 d . . .
C30 C 0.4290(2) 0.2742(2) 0.4512(2) 0.0210(7) Uani 1 1 d . . .
C37 C 0.2618(2) 0.1470(2) 0.52761(18) 0.0189(6) Uani 1 1 d . . .
C105 C 0.1995(2) 0.4557(2) 0.58948(18) 0.0182(6) Uani 1 1 d . . .
C124 C 0.3183(2) 0.6051(2) 0.6639(2) 0.0201(7) Uani 1 1 d . . .
C35 C 0.3944(2) 0.0730(2) 0.49968(19) 0.0218(7) Uani 1 1 d . . .
C24 C 0.1741(2) 0.2334(2) 0.44636(19) 0.0185(6) Uani 1 1 d . . .
C41 C 0.5125(2) 0.1148(2) 0.2965(2) 0.0206(7) Uani 1 1 d . . .
C58 C 0.0712(2) -0.0419(2) 0.3906(2) 0.0200(7) Uani 1 1 d . . .
C81 C 0.1392(2) 0.5206(2) 0.95245(18) 0.0169(6) Uani 1 1 d . . .
C31 C 0.4810(2) 0.2444(2) 0.3905(2) 0.0202(7) Uani 1 1 d . . .
C22 C 0.0635(2) 0.1454(2) 0.3286(2) 0.0179(6) Uani 1 1 d . . .
C57 C 0.1364(2) 0.0110(2) 0.46125(19) 0.0187(6) Uani 1 1 d . . .
C23 C 0.1408(2) 0.2286(2) 0.3693(2) 0.0179(6) Uani 1 1 d . . .
C12 C 0.4047(2) 0.1073(2) 0.18679(19) 0.0158(6) Uani 1 1 d . . .
C134 C 0.2276(2) 0.2468(2) 0.76608(19) 0.0146(6) Uani 1 1 d . . .
H134 H 0.2558 0.2216 0.7225 0.018 Uiso 1 1 calc R U .
C20 C 0.1596(2) 0.1103(2) 0.49322(19) 0.0194(7) Uani 1 1 d . . .
C39 C 0.4145(2) 0.2274(2) 0.50297(18) 0.0206(7) Uani 1 1 d . . .
C112 C 0.0858(3) 0.6466(2) 0.64145(19) 0.0199(7) Uani 1 1 d . . .
C8 C 0.3098(2) 0.2922(2) 0.36129(19) 0.0173(6) Uani 1 1 d . . .
C121 C 0.2505(3) 0.6501(2) 0.6509(2) 0.0208(7) Uani 1 1 d . . .
C102 C 0.3896(2) 0.5617(2) 0.7558(2) 0.0200(7) Uani 1 1 d . . .
C130 C 0.1604(3) 0.7959(2) 0.8528(2) 0.0205(7) Uani 1 1 d . . .
C60 C 0.2435(2) -0.0904(2) 0.4199(2) 0.0201(7) Uani 1 1 d . . .
C117 C -0.0427(2) 0.6393(2) 0.8705(2) 0.0196(7) Uani 1 1 d . . .
C106 C 0.0351(3) 0.4516(2) 0.57913(18) 0.0195(7) Uani 1 1 d . . .
C111 C -0.0047(2) 0.5981(2) 0.64499(19) 0.0199(7) Uani 1 1 d . . .
C75 C 0.1532(2) 0.3727(2) 0.86023(18) 0.0139(6) Uani 1 1 d . . .
C146 C 0.1727(2) -0.1613(2) 0.57142(19) 0.0174(6) Uani 1 1 d . . .
H14E H 0.1393 -0.1372 0.5403 0.021 Uiso 1 1 calc R U .
H14F H 0.1253 -0.1896 0.5953 0.021 Uiso 1 1 calc R U .
C54 C 0.0914(2) -0.1214(2) 0.3329(2) 0.0205(7) Uani 1 1 d . . .
C1 C 0.2988(2) 0.2255(2) 0.21901(18) 0.0151(6) Uani 1 1 d . . .
C28 C 0.2723(3) 0.2680(2) 0.47894(18) 0.0186(6) Uani 1 1 d . . .
C56 C 0.1269(2) -0.1090(2) 0.14412(19) 0.0202(7) Uani 1 1 d . . .
C59 C 0.2243(2) -0.0141(2) 0.4759(2) 0.0195(7) Uani 1 1 d . . .
C101 C 0.3901(2) 0.5649(2) 0.8311(2) 0.0191(7) Uani 1 1 d . . .
C129 C 0.2579(3) 0.7974(2) 0.8583(2) 0.0221(7) Uani 1 1 d . . .
C118 C -0.0957(2) 0.5563(2) 0.8040(2) 0.0198(7) Uani 1 1 d . . .
C132 C 0.1445(3) 0.7415(2) 0.95817(19) 0.0213(7) Uani 1 1 d . . .
C109 C -0.0975(2) 0.5524(2) 0.7285(2) 0.0199(7) Uani 1 1 d . . .
C17 C 0.0587(2) -0.1264(2) 0.2559(2) 0.0214(7) Uani 1 1 d . . .
C18 C 0.0191(2) -0.0490(2) 0.2662(2) 0.0191(7) Uani 1 1 d . . .
C114 C 0.0998(3) 0.7608(2) 0.7763(2) 0.0199(7) Uani 1 1 d . . .
C68 C 0.4175(2) 0.3805(2) -0.0181(2) 0.0193(7) Uani 1 1 d . . .
H H 0.4116 0.4394 -0.0072 0.023 Uiso 1 1 calc R U .
C25 C 0.1163(2) 0.1532(2) 0.45347(19) 0.0179(6) Uani 1 1 d . . .
C123 C 0.2994(3) 0.7648(2) 0.7877(2) 0.0223(7) Uani 1 1 d . . .
C34 C 0.4522(2) 0.1530(3) 0.49256(19) 0.0230(7) Uani 1 1 d . . .
C122 C 0.2417(3) 0.7316(2) 0.7142(2) 0.0207(7) Uani 1 1 d . . .
C65 C 0.4379(2) 0.2003(2) -0.05161(19) 0.0208(7) Uani 1 1 d . . .
HA H 0.4443 0.1416 -0.0624 0.025 Uiso 1 1 calc R U .
C49 C 0.4245(2) -0.0350(2) 0.1940(2) 0.0208(7) Uani 1 1 d . . .
C115 C 0.0053(2) 0.7110(2) 0.7799(2) 0.0197(7) Uani 1 1 d . . .
C62 C 0.3339(2) 0.3017(2) 0.12819(19) 0.0175(6) Uani 1 1 d . . .
C125 C 0.3785(2) 0.6396(2) 0.7403(2) 0.0203(7) Uani 1 1 d . . .
C69 C 0.3867(2) 0.3342(2) 0.02873(19) 0.0183(6) Uani 1 1 d . . .
C113 C 0.1399(3) 0.7295(2) 0.7084(2) 0.0198(7) Uani 1 1 d . . .
C116 C 0.0068(3) 0.7148(2) 0.8589(2) 0.0200(7) Uani 1 1 d . . .
C13 C 0.3808(2) 0.0092(2) 0.15619(19) 0.0184(6) Uani 1 1 d . . .
C26 C 0.0484(2) 0.0986(2) 0.3805(2) 0.0187(7) Uani 1 1 d . . .
C96 C 0.0932(3) 0.6630(2) 0.97082(18) 0.0193(7) Uani 1 1 d . . .
C2 C 0.3226(2) 0.1379(2) 0.15492(18) 0.0152(6) Uani 1 1 d . . .
C107 C -0.0312(2) 0.4992(2) 0.61364(19) 0.0204(7) Uani 1 1 d . . .
C99 C 0.3234(2) 0.6180(2) 0.94549(19) 0.0199(7) Uani 1 1 d . . .
C144 C 0.2035(2) -0.0128(2) 0.68811(19) 0.0167(6) Uani 1 1 d . . .
H14G H 0.1543 -0.0431 0.7094 0.020 Uiso 1 1 calc R U .
H14H H 0.1718 0.0124 0.6571 0.020 Uiso 1 1 calc R U .
C42 C 0.4769(2) -0.0271(2) 0.3185(2) 0.0234(7) Uani 1 1 d . . .
C131 C 0.1024(3) 0.7675(2) 0.9037(2) 0.0210(7) Uani 1 1 d . . .
C27 C 0.0269(2) 0.0032(2) 0.3498(2) 0.0192(7) Uani 1 1 d . . .
C140 C 0.1407(2) 0.0232(2) 0.95036(19) 0.0188(6) Uani 1 1 d . . .
H140 H 0.1360 -0.0277 0.9621 0.023 Uiso 1 1 calc R U .
C97 C 0.1640(3) 0.6167(2) 0.98425(18) 0.0194(7) Uani 1 1 d . . .
C36 C 0.3016(3) 0.0696(2) 0.51681(19) 0.0204(7) Uani 1 1 d . . .
C43 C 0.4838(2) 0.0236(3) 0.3984(2) 0.0250(8) Uani 1 1 d . . .
C73 C 0.4197(3) 0.6776(2) 0.3185(2) 0.0239(7) Uani 1 1 d . . .
HB H 0.4370 0.6489 0.3523 0.029 Uiso 1 1 calc R U .
HC H 0.3865 0.7226 0.3466 0.029 Uiso 1 1 calc R U .
C53 C 0.1759(3) -0.1459(2) 0.3472(2) 0.0220(7) Uani 1 1 d . . .
C47 C 0.3991(3) -0.1108(2) 0.2777(2) 0.0239(7) Uani 1 1 d . . .
C45 C 0.3406(3) -0.0869(2) 0.4026(2) 0.0238(7) Uani 1 1 d . . .
C61 C 0.3032(2) 0.3048(2) 0.1946(2) 0.0189(6) Uani 1 1 d . . .
HD H 0.2843 0.3558 0.2262 0.023 Uiso 1 1 calc R U .
C66 C 0.4694(2) 0.2451(2) -0.09833(19) 0.0217(7) Uani 1 1 d . . .
HE H 0.4984 0.2170 -0.1406 0.026 Uiso 1 1 calc R U .
C33 C 0.5072(2) 0.1224(3) 0.4299(2) 0.0222(7) Uani 1 1 d . . .
C52 C 0.2310(3) -0.1767(2) 0.2849(2) 0.0228(7) Uani 1 1 d . . .
C67 C 0.4576(3) 0.3339(3) -0.0818(2) 0.0252(7) Uani 1 1 d . . .
HF H 0.4774 0.3621 -0.1150 0.030 Uiso 1 1 calc R U .
C70 C 0.3206(2) 0.4519(2) 0.1295(2) 0.0212(7) Uani 1 1 d . . .
HG H 0.2568 0.4398 0.1434 0.025 Uiso 1 1 calc R U .
HH H 0.3165 0.4762 0.0898 0.025 Uiso 1 1 calc R U .
C40 C 0.4919(2) 0.0195(3) 0.2662(2) 0.0220(7) Uani 1 1 d . . .
C44 C 0.4145(3) -0.0070(3) 0.4413(2) 0.0235(7) Uani 1 1 d . . .
C128 C 0.3020(3) 0.7708(2) 0.9155(2) 0.0232(7) Uani 1 1 d . . .
C110 C -0.0462(2) 0.6315(2) 0.7163(2) 0.0195(7) Uani 1 1 d . . .
C127 C 0.3706(2) 0.7215(2) 0.8798(2) 0.0226(7) Uani 1 1 d . . .
C100 C 0.3803(2) 0.6463(2) 0.8942(2) 0.0207(7) Uani 1 1 d . . .
C139 C 0.1876(2) 0.0280(2) 0.88877(19) 0.0172(6) Uani 1 1 d . . .
H139 H 0.2144 -0.0184 0.8596 0.021 Uiso 1 1 calc R U .
C119 C 0.1550(3) 0.5973(2) 0.60590(19) 0.0193(7) Uani 1 1 d . . .
C133 C 0.2472(3) 0.7439(2) 0.96451(19) 0.0231(7) Uani 1 1 d . . .
C108 C -0.0877(2) 0.4706(2) 0.6652(2) 0.0201(7) Uani 1 1 d . . .
C126 C 0.3692(2) 0.7180(2) 0.8011(2) 0.0218(7) Uani 1 1 d . . .
C16 C 0.1117(3) -0.1560(2) 0.1954(2) 0.0223(7) Uani 1 1 d . . .
C46 C 0.3328(3) -0.1402(2) 0.3187(2) 0.0239(7) Uani 1 1 d . . .
C11 C 0.4682(2) 0.1589(2) 0.2553(2) 0.0184(6) Uani 1 1 d . . .
C71 C 0.3922(2) 0.5247(2) 0.2023(2) 0.0222(7) Uani 1 1 d . . .
HI H 0.4065 0.4970 0.2378 0.027 Uiso 1 1 calc R U .
HJ H 0.4523 0.5465 0.1866 0.027 Uiso 1 1 calc R U .
C147 C 0.6113(3) 0.4813(2) 0.5764(2) 0.0246(7) Uani 1 1 d . . .
C72 C 0.3524(3) 0.6058(2) 0.2451(2) 0.0261(7) Uani 1 1 d . . .
HK H 0.3396 0.6341 0.2097 0.031 Uiso 1 1 calc R U .
HL H 0.2911 0.5833 0.2590 0.031 Uiso 1 1 calc R U .
S3 S 0.4118(3) 0.9859(4) 0.9494(4) 0.204(2) Uani 1 1 d . . .
C148 C 0.5000 1.0000 1.0000 0.102(4) Uani 1 2 d S . P

loop_
_atom_site_aniso_label
_atom_site_aniso_U_11
_atom_site_aniso_U_22
_atom_site_aniso_U_33
_atom_site_aniso_U_23
_atom_site_aniso_U_13
_atom_site_aniso_U_12
Br2 0.02457(19) 0.01745(18) 0.01967(18) 0.00629(14) 0.00024(13) 0.00504(13)
Br1 0.02332(19) 0.0254(2) 0.0255(2) 0.01130(15) 0.00274(14) 0.00503(14)
S1 0.0305(5) 0.0475(6) 0.0455(6) 0.0253(5) 0.0140(4) 0.0227(4)
S2 0.0269(5) 0.0274(5) 0.0459(6) 0.0109(4) 0.0152(4) 0.0060(4)
N4 0.0187(13) 0.0115(12) 0.0199(13) 0.0093(11) 0.0071(10) 0.0080(10)
N3 0.0185(13) 0.0150(13) 0.0169(13) 0.0098(11) 0.0056(10) 0.0065(10)
N1 0.0204(14) 0.0180(13) 0.0155(13) 0.0086(11) 0.0055(10) 0.0045(11)
N2 0.0233(14) 0.0207(14) 0.0231(14) 0.0141(12) 0.0069(11) 0.0087(11)
C87 0.0219(16) 0.0104(14) 0.0155(14) 0.0043(12) 0.0093(12) 0.0091(12)
C78 0.0124(14) 0.0098(13) 0.0233(16) 0.0083(12) 0.0071(12) 0.0021(11)
C85 0.0138(14) 0.0172(15) 0.0239(16) 0.0139(13) 0.0076(12) 0.0112(12)
C136 0.0130(14) 0.0106(14) 0.0162(14) 0.0066(12) 0.0023(11) 0.0035(11)
C63 0.0140(14) 0.0189(16) 0.0172(15) 0.0096(13) 0.0015(12) 0.0027(12)
C79 0.0172(15) 0.0115(14) 0.0195(15) 0.0113(12) 0.0090(12) 0.0049(11)
C92 0.0091(14) 0.0158(15) 0.0263(17) 0.0100(13) 0.0037(12) 0.0008(11)
C86 0.0164(15) 0.0155(15) 0.0210(16) 0.0107(13) 0.0113(12) 0.0130(12)
C76 0.0205(15) 0.0064(13) 0.0150(14) 0.0046(11) 0.0062(12) 0.0052(11)
C135 0.0126(14) 0.0109(14) 0.0185(15) 0.0068(12) 0.0024(11) 0.0047(11)
C103 0.0143(15) 0.0199(16) 0.0258(17) 0.0131(14) 0.0129(13) 0.0113(12)
C88 0.0273(17) 0.0131(14) 0.0108(14) 0.0017(12) 0.0081(12) 0.0090(13)
C21 0.0093(14) 0.0281(17) 0.0257(17) 0.0178(14) 0.0009(12) 0.0078(12)
C74 0.0159(14) 0.0110(14) 0.0183(15) 0.0083(12) 0.0079(12) 0.0071(11)
C84 0.0101(14) 0.0174(15) 0.0251(16) 0.0130(13) 0.0012(12) 0.0074(12)
C77 0.0185(15) 0.0075(13) 0.0177(15) 0.0041(12) 0.0023(12) 0.0002(11)
C5 0.0168(15) 0.0236(16) 0.0181(15) 0.0139(13) 0.0012(12) 0.0102(13)
C29 0.0255(17) 0.0069(13) 0.0167(15) 0.0006(12) 0.0034(13) 0.0015(12)
C145 0.0141(14) 0.0134(14) 0.0195(15) 0.0080(12) 0.0014(12) 0.0041(11)
C89 0.0241(17) 0.0149(15) 0.0113(14) 0.0000(12) -0.0021(12) 0.0045(13)
C50 0.0345(19) 0.0092(14) 0.0201(16) 0.0027(13) 0.0093(14) 0.0094(13)
C93 0.0108(14) 0.0216(16) 0.0288(17) 0.0142(14) 0.0098(12) 0.0074(12)
C82 0.0237(16) 0.0146(15) 0.0124(14) 0.0085(12) 0.0026(12) 0.0100(12)
C143 0.0164(15) 0.0130(14) 0.0199(15) 0.0068(12) 0.0058(12) 0.0089(12)
C10 0.0146(15) 0.0158(15) 0.0195(16) 0.0088(13) 0.0017(12) -0.0058(12)
C38 0.0281(18) 0.0185(16) 0.0080(14) 0.0008(12) -0.0005(12) 0.0031(13)
C142 0.0188(15) 0.0143(14) 0.0150(14) 0.0072(12) 0.0027(12) 0.0058(12)
C83 0.0197(16) 0.0167(15) 0.0164(15) 0.0088(13) -0.0044(12) 0.0078(12)
C141 0.0214(16) 0.0175(15) 0.0144(14) 0.0103(12) 0.0006(12) 0.0045(12)
C14 0.0257(17) 0.0144(15) 0.0100(14) 0.0028(12) 0.0053(12) 0.0062(13)
C19 0.0070(13) 0.0257(17) 0.0204(16) 0.0103(14) -0.0040(11) 0.0005(12)
C4 0.0172(15) 0.0216(16) 0.0118(14) 0.0086(13) -0.0023(11) 0.0045(12)
C137 0.0153(14) 0.0114(14) 0.0171(15) 0.0067(12) 0.0005(12) 0.0039(11)
C55 0.0147(15) 0.0217(16) 0.0137(15) 0.0062(13) -0.0046(12) -0.0011(12)
C91 0.0104(14) 0.0179(15) 0.0215(16) 0.0055(13) -0.0036(12) -0.0005(12)
C6 0.0193(15) 0.0193(15) 0.0211(16) 0.0155(13) 0.0068(12) 0.0118(12)
C64 0.0144(15) 0.0217(16) 0.0168(15) 0.0112(13) 0.0008(12) 0.0030(12)
C48 0.0279(18) 0.0161(16) 0.0267(18) 0.0079(14) 0.0122(14) 0.0148(14)
C7 0.0251(17) 0.0098(14) 0.0220(16) 0.0095(12) 0.0064(13) 0.0105(12)
C95 0.0302(18) 0.0193(16) 0.0186(16) 0.0097(13) 0.0178(14) 0.0183(14)
C138 0.0118(14) 0.0132(14) 0.0151(14) 0.0062(12) -0.0003(11) 0.0035(11)
C90 0.0158(15) 0.0131(14) 0.0163(15) 0.0015(12) -0.0033(12) -0.0007(12)
C94 0.0201(16) 0.0194(16) 0.0214(16) 0.0119(13) 0.0137(13) 0.0113(13)
C98 0.0307(18) 0.0153(15) 0.0101(14) 0.0010(12) -0.0050(13) 0.0063(13)
C15 0.0297(18) 0.0122(15) 0.0116(14) 0.0005(12) 0.0027(13) 0.0044(13)
C9 0.0220(16) 0.0078(13) 0.0192(16) 0.0068(12) 0.0047(13) -0.0011(12)
C104 0.0240(17) 0.0206(16) 0.0234(16) 0.0156(14) 0.0168(13) 0.0121(13)
C80 0.0220(16) 0.0177(15) 0.0197(15) 0.0146(13) 0.0129(13) 0.0104(13)
C51 0.0304(18) 0.0051(13) 0.0243(17) 0.0031(12) 0.0057(14) 0.0024(12)
C120 0.0318(18) 0.0249(17) 0.0092(14) 0.0098(13) 0.0074(13) 0.0137(14)
C32 0.0052(13) 0.0291(18) 0.0276(18) 0.0124(15) -0.0008(12) 0.0004(12)
C3 0.0219(16) 0.0153(15) 0.0092(13) 0.0052(12) 0.0014(11) 0.0044(12)
C30 0.0191(16) 0.0155(15) 0.0189(16) 0.0037(13) -0.0035(13) -0.0058(12)
C37 0.0248(17) 0.0244(17) 0.0086(14) 0.0074(13) 0.0044(12) 0.0073(13)
C105 0.0273(17) 0.0208(16) 0.0131(14) 0.0092(13) 0.0113(13) 0.0126(13)
C124 0.0196(16) 0.0222(17) 0.0301(18) 0.0194(15) 0.0148(14) 0.0086(13)
C35 0.0208(16) 0.0314(19) 0.0177(16) 0.0160(14) -0.0038(13) 0.0074(14)
C24 0.0252(17) 0.0155(15) 0.0188(16) 0.0059(13) 0.0121(13) 0.0124(13)
C41 0.0069(14) 0.0314(18) 0.0284(18) 0.0171(15) 0.0054(12) 0.0050(12)
C58 0.0150(15) 0.0243(17) 0.0256(17) 0.0173(14) 0.0058(13) 0.0013(13)
C81 0.0289(17) 0.0186(16) 0.0112(14) 0.0105(12) 0.0077(12) 0.0124(13)
C31 0.0134(15) 0.0187(16) 0.0223(16) 0.0085(13) -0.0023(12) -0.0060(12)
C22 0.0107(14) 0.0225(16) 0.0272(17) 0.0131(14) 0.0061(12) 0.0117(12)
C57 0.0195(16) 0.0237(17) 0.0205(16) 0.0161(14) 0.0091(13) 0.0057(13)
C23 0.0209(16) 0.0173(15) 0.0221(16) 0.0091(13) 0.0082(13) 0.0148(13)
C12 0.0168(15) 0.0189(15) 0.0180(15) 0.0115(13) 0.0103(12) 0.0074(12)
C134 0.0166(15) 0.0128(14) 0.0188(15) 0.0073(12) 0.0075(12) 0.0095(12)
C20 0.0225(16) 0.0238(17) 0.0151(15) 0.0097(13) 0.0099(13) 0.0075(13)
C39 0.0215(16) 0.0203(16) 0.0112(14) 0.0036(13) -0.0044(12) -0.0039(13)
C112 0.0294(18) 0.0253(17) 0.0180(15) 0.0168(14) 0.0069(13) 0.0173(14)
C8 0.0264(17) 0.0062(13) 0.0200(16) 0.0061(12) 0.0064(13) 0.0037(12)
C121 0.0273(17) 0.0231(17) 0.0264(17) 0.0212(15) 0.0150(14) 0.0111(14)
C102 0.0092(14) 0.0226(17) 0.0353(19) 0.0182(15) 0.0076(13) 0.0053(12)
C130 0.0340(19) 0.0078(14) 0.0229(17) 0.0078(13) 0.0054(14) 0.0088(13)
C60 0.0246(17) 0.0205(16) 0.0270(17) 0.0205(14) 0.0071(14) 0.0084(13)
C117 0.0210(16) 0.0223(16) 0.0245(17) 0.0112(14) 0.0139(13) 0.0174(13)
C106 0.0257(17) 0.0220(16) 0.0095(14) 0.0051(13) -0.0023(12) 0.0077(13)
C111 0.0231(17) 0.0270(17) 0.0168(15) 0.0128(14) -0.0002(13) 0.0146(14)
C75 0.0198(15) 0.0116(14) 0.0145(14) 0.0077(12) 0.0059(12) 0.0070(12)
C146 0.0200(16) 0.0160(15) 0.0189(15) 0.0085(13) 0.0050(12) 0.0068(12)
C54 0.0193(16) 0.0149(15) 0.0273(17) 0.0138(14) 0.0034(13) -0.0047(12)
C1 0.0178(15) 0.0136(14) 0.0168(15) 0.0080(12) 0.0055(12) 0.0055(12)
C28 0.0296(18) 0.0105(14) 0.0113(14) -0.0007(12) 0.0060(13) 0.0056(12)
C56 0.0231(17) 0.0148(15) 0.0134(15) 0.0016(12) -0.0028(12) -0.0034(12)
C59 0.0215(16) 0.0256(17) 0.0209(16) 0.0192(14) 0.0059(13) 0.0065(13)
C101 0.0080(14) 0.0214(16) 0.0309(18) 0.0145(14) -0.0011(12) 0.0041(12)
C129 0.0307(18) 0.0066(14) 0.0273(18) 0.0073(13) 0.0013(14) 0.0023(13)
C118 0.0118(14) 0.0243(17) 0.0305(18) 0.0136(15) 0.0093(13) 0.0125(13)
C132 0.038(2) 0.0092(14) 0.0141(15) -0.0005(12) 0.0048(13) 0.0107(13)
C109 0.0114(14) 0.0249(17) 0.0283(18) 0.0132(14) 0.0018(12) 0.0108(13)
C17 0.0177(16) 0.0155(15) 0.0268(18) 0.0105(14) 0.0002(13) -0.0055(12)
C18 0.0081(14) 0.0213(16) 0.0257(17) 0.0112(14) 0.0002(12) -0.0025(12)
C114 0.0303(18) 0.0123(14) 0.0259(17) 0.0128(13) 0.0058(14) 0.0133(13)
C68 0.0149(15) 0.0253(17) 0.0260(17) 0.0188(14) 0.0023(13) 0.0067(13)
C25 0.0186(15) 0.0211(16) 0.0178(15) 0.0084(13) 0.0106(12) 0.0092(13)
C123 0.0224(17) 0.0121(15) 0.037(2) 0.0164(14) 0.0073(14) 0.0008(12)
C34 0.0151(15) 0.035(2) 0.0151(15) 0.0115(14) -0.0060(12) 0.0010(14)
C122 0.0285(18) 0.0147(15) 0.0278(18) 0.0172(14) 0.0089(14) 0.0059(13)
C65 0.0186(16) 0.0250(17) 0.0164(15) 0.0091(13) -0.0006(12) 0.0016(13)
C49 0.0234(17) 0.0205(16) 0.0249(17) 0.0099(14) 0.0137(14) 0.0143(13)
C115 0.0246(17) 0.0205(16) 0.0267(17) 0.0155(14) 0.0086(14) 0.0189(14)
C62 0.0164(15) 0.0169(15) 0.0212(16) 0.0109(13) 0.0030(12) 0.0028(12)
C125 0.0118(15) 0.0207(16) 0.0361(19) 0.0191(15) 0.0101(13) 0.0034(12)
C69 0.0144(15) 0.0243(17) 0.0195(16) 0.0130(14) 0.0024(12) 0.0044(12)
C113 0.0315(18) 0.0161(15) 0.0244(17) 0.0174(14) 0.0079(14) 0.0128(13)
C116 0.0276(17) 0.0182(16) 0.0221(16) 0.0084(13) 0.0108(13) 0.0187(14)
C13 0.0216(16) 0.0214(16) 0.0174(15) 0.0091(13) 0.0132(13) 0.0107(13)
C26 0.0100(14) 0.0277(17) 0.0233(16) 0.0124(14) 0.0084(12) 0.0092(13)
C96 0.0341(19) 0.0165(15) 0.0130(15) 0.0059(12) 0.0106(13) 0.0159(14)
C2 0.0172(15) 0.0147(15) 0.0150(15) 0.0066(12) 0.0054(12) 0.0050(12)
C107 0.0190(16) 0.0253(17) 0.0169(15) 0.0092(14) -0.0051(12) 0.0075(13)
C99 0.0203(16) 0.0183(16) 0.0176(15) 0.0071(13) -0.0084(12) 0.0025(13)
C144 0.0145(15) 0.0174(15) 0.0200(16) 0.0088(13) 0.0030(12) 0.0059(12)
C42 0.0147(15) 0.0294(18) 0.036(2) 0.0177(16) 0.0062(14) 0.0159(14)
C131 0.0346(19) 0.0093(14) 0.0211(16) 0.0038(13) 0.0086(14) 0.0131(13)
C27 0.0082(14) 0.0284(17) 0.0268(17) 0.0179(15) 0.0063(12) 0.0028(12)
C140 0.0268(17) 0.0130(15) 0.0193(16) 0.0107(13) -0.0001(13) 0.0046(13)
C97 0.0334(18) 0.0187(16) 0.0090(14) 0.0054(12) 0.0040(13) 0.0132(14)
C36 0.0254(17) 0.0276(18) 0.0128(15) 0.0138(14) 0.0009(12) 0.0069(14)
C43 0.0124(15) 0.038(2) 0.037(2) 0.0258(17) 0.0013(14) 0.0130(14)
C73 0.0230(17) 0.0206(17) 0.0304(19) 0.0121(15) 0.0085(14) 0.0057(13)
C53 0.0292(18) 0.0132(15) 0.0296(18) 0.0160(14) 0.0089(14) 0.0031(13)
C47 0.0273(18) 0.0213(17) 0.0340(19) 0.0146(15) 0.0105(15) 0.0200(14)
C45 0.0256(18) 0.0278(18) 0.0340(19) 0.0249(16) 0.0075(15) 0.0151(14)
C61 0.0246(17) 0.0155(15) 0.0217(16) 0.0104(13) 0.0075(13) 0.0090(13)
C66 0.0214(16) 0.0290(18) 0.0150(15) 0.0098(14) 0.0075(13) 0.0044(14)
C33 0.0093(14) 0.0354(19) 0.0233(17) 0.0153(15) -0.0036(12) 0.0051(13)
C52 0.0335(19) 0.0103(15) 0.0309(19) 0.0130(14) 0.0093(15) 0.0086(13)
C67 0.0235(17) 0.038(2) 0.0234(17) 0.0222(16) 0.0066(14) 0.0071(15)
C70 0.0189(16) 0.0225(17) 0.0311(18) 0.0179(15) 0.0080(14) 0.0088(13)
C40 0.0122(15) 0.0318(19) 0.0303(18) 0.0160(15) 0.0107(13) 0.0137(13)
C44 0.0222(17) 0.0344(19) 0.0263(18) 0.0214(16) 0.0017(14) 0.0159(15)
C128 0.0277(18) 0.0088(14) 0.0248(17) 0.0033(13) -0.0067(14) -0.0008(13)
C110 0.0160(15) 0.0268(17) 0.0251(17) 0.0157(14) 0.0029(13) 0.0150(13)
C127 0.0145(15) 0.0147(15) 0.0303(18) 0.0078(14) -0.0060(13) -0.0059(12)
C100 0.0104(14) 0.0196(16) 0.0272(17) 0.0092(14) -0.0071(12) -0.0012(12)
C139 0.0204(16) 0.0130(14) 0.0194(15) 0.0073(12) 0.0004(12) 0.0066(12)
C119 0.0296(18) 0.0241(17) 0.0153(15) 0.0154(13) 0.0094(13) 0.0140(14)
C133 0.0353(19) 0.0119(15) 0.0153(16) 0.0001(13) -0.0035(14) 0.0058(13)
C108 0.0103(14) 0.0257(17) 0.0224(16) 0.0091(14) -0.0045(12) 0.0045(12)
C126 0.0141(15) 0.0153(15) 0.037(2) 0.0160(15) 0.0017(14) -0.0033(12)
C16 0.0251(17) 0.0097(14) 0.0236(17) 0.0037(13) -0.0005(13) -0.0050(12)
C46 0.0322(19) 0.0174(16) 0.0343(19) 0.0173(15) 0.0099(15) 0.0169(14)
C11 0.0108(14) 0.0233(16) 0.0267(17) 0.0159(14) 0.0081(12) 0.0033(12)
C71 0.0201(16) 0.0208(16) 0.0306(18) 0.0136(15) 0.0065(14) 0.0085(13)
C147 0.034(2) 0.0168(16) 0.0221(17) 0.0083(14) 0.0055(14) 0.0034(14)
C72 0.0214(17) 0.0237(18) 0.036(2) 0.0130(16) 0.0058(15) 0.0088(14)
S3 0.144(3) 0.202(4) 0.322(7) 0.183(5) 0.045(4) 0.017(3)
C148 0.092(9) 0.096(9) 0.102(9) 0.034(7) 0.025(7) 0.002(7)

loop_
_atom_type_symbol
_atom_type_description
_atom_type_scat_dispersion_real
_atom_type_scat_dispersion_imag
_atom_type_scat_source
C C 0.0181 0.0091 'International Tables Vol C Tables 4.2.6.8 and 6.1.1.4'
H H 0.0000 0.0000 'International Tables Vol C Tables 4.2.6.8 and 6.1.1.4'
N N 0.0311 0.0180 'International Tables Vol C Tables 4.2.6.8 and 6.1.1.4'
Br Br -0.6763 1.2805 'International Tables Vol C Tables 4.2.6.8 and 6.1.1.4'
S S 0.3331 0.5567 'International Tables Vol C Tables 4.2.6.8 and 6.1.1.4'

loop_
_geom_angle_atom_site_label_1
_geom_angle_atom_site_label_2
_geom_angle_atom_site_label_3
_geom_angle
_geom_angle_site_symmetry_3
C135 N4 C138 109.4(2) .
C135 N4 C143 126.4(3) .
C138 N4 C143 124.1(3) .
C136 N3 C75 118.6(3) .
C63 N1 C2 118.6(3) .
C62 N2 C69 108.9(3) .
C62 N2 C70 123.8(3) .
C69 N2 C70 127.3(3) .
C88 C87 C76 121.0(3) .
C88 C87 C86 120.3(3) .
C76 C87 C86 108.1(3) .
C79 C78 C92 120.3(3) .
C79 C78 C77 120.2(3) .
C92 C78 C77 107.4(3) .
C84 C85 C86 119.7(3) .
C84 C85 C74 125.0(3) .
C86 C85 C74 109.7(3) .
N3 C136 C137 127.2(3) .
N3 C136 C135 127.0(3) .
C137 C136 C135 105.8(3) .
N1 C63 C64 127.8(3) .
N1 C63 C62 126.8(3) .
C64 C63 C62 105.4(3) .
C78 C79 C80 120.1(3) .
C78 C79 C75 124.7(3) .
C80 C79 C75 110.0(3) .
C93 C92 C78 120.2(3) .
C93 C92 C91 120.0(3) .
C78 C92 C91 108.5(3) .
C103 C86 C85 120.8(3) .
C103 C86 C87 119.9(3) .
C85 C86 C87 108.6(3) .
C77 C76 C87 119.0(3) .
C77 C76 C74 125.1(3) .
C87 C76 C74 110.3(3) .
C134 C135 N4 131.4(3) .
C134 C135 C136 121.3(3) .
N4 C135 C136 107.4(3) .
C86 C103 C102 119.6(3) .
C86 C103 C104 119.8(3) .
C102 C103 C104 108.3(3) .
C87 C88 C89 120.0(3) .
C87 C88 C105 119.9(3) .
C89 C88 C105 108.2(3) .
C22 C21 C19 120.0(3) .
C22 C21 C5 120.5(3) .
C19 C21 C5 108.3(3) .
C134 C74 C76 107.3(2) .
C134 C74 C85 107.6(2) .
C76 C74 C85 99.3(2) .
C134 C74 C75 114.2(2) .
C76 C74 C75 113.6(2) .
C85 C74 C75 113.5(2) .
C85 C84 C101 120.2(3) .
C85 C84 C83 120.2(3) .
C101 C84 C83 107.3(3) .
C76 C77 C90 120.7(3) .
C76 C77 C78 119.9(3) .
C90 C77 C78 107.5(3) .
C6 C5 C21 120.3(3) .
C6 C5 C4 119.6(3) .
C21 C5 C4 107.6(3) .
C8 C29 C30 119.7(3) .
C8 C29 C28 119.9(3) .
C30 C29 C28 107.8(3) .
C146 C145 C144 110.1(3) .
C146 C145 H14A 109.6 .
C144 C145 H14A 109.6 .
C146 C145 H14B 109.6 .
C144 C145 H14B 109.6 .
H14A C145 H14B 108.1 .
C90 C89 C88 118.7(3) .
C90 C89 C106 120.4(3) .
C88 C89 C106 108.1(3) .
C48 C50 C51 120.0(3) .
C48 C50 C15 119.7(3) .
C51 C50 C15 108.1(3) .
C92 C93 C94 119.7(3) .
C92 C93 C118 119.6(3) .
C94 C93 C118 108.0(3) .
C83 C82 C81 119.3(3) .
C83 C82 C75 125.1(3) .
C81 C82 C75 109.6(3) .
N4 C143 C144 112.0(3) .
N4 C143 H14C 109.2 .
C144 C143 H14C 109.2 .
N4 C143 H14D 109.2 .
C144 C143 H14D 109.2 .
H14C C143 H14D 107.9 .
C9 C10 C31 120.8(3) .
C9 C10 C11 119.8(3) .
C31 C10 C11 107.1(3) .
C37 C38 C28 119.9(3) .
C37 C38 C39 120.2(3) .
C28 C38 C39 108.0(3) .
C137 C142 C141 118.4(3) .
C137 C142 H142 120.8 .
C141 C142 H142 120.8 .
C82 C83 C99 120.8(3) .
C82 C83 C84 120.1(3) .
C99 C83 C84 107.5(3) .
C142 C141 C140 120.1(3) .
C142 C141 H141 120.0 .
C140 C141 H141 120.0 .
C15 C14 C3 121.0(3) .
C15 C14 C13 119.9(3) .
C3 C14 C13 108.2(3) .
C18 C19 C21 120.5(3) .
C18 C19 C55 119.7(3) .
C21 C19 C55 108.3(3) .
C3 C4 C55 121.2(3) .
C3 C4 C5 120.8(3) .
C55 C4 C5 107.2(3) .
C142 C137 C138 121.3(3) .
C142 C137 C136 131.3(3) .
C138 C137 C136 107.2(3) .
C56 C55 C4 120.3(3) .
C56 C55 C19 120.1(3) .
C4 C55 C19 108.6(3) .
C108 C91 C92 120.5(3) .
C108 C91 C90 120.2(3) .
C92 C91 C90 108.1(3) .
C5 C6 C7 119.7(3) .
C5 C6 C1 124.8(3) .
C7 C6 C1 110.3(3) .
C65 C64 C69 120.8(3) .
C65 C64 C63 132.7(3) .
C69 C64 C63 106.4(3) .
C50 C48 C49 120.6(3) .
C50 C48 C47 119.5(3) .
C49 C48 C47 107.7(3) .
C23 C7 C6 121.3(3) .
C23 C7 C8 119.9(3) .
C6 C7 C8 108.2(3) .
C96 C95 C94 120.0(3) .
C96 C95 C117 120.1(3) .
C94 C95 C117 107.8(3) .
C139 C138 N4 129.0(3) .
C139 C138 C137 120.9(3) .
N4 C138 C137 110.1(3) .
C89 C90 C77 120.5(3) .
C89 C90 C91 119.7(3) .
C77 C90 C91 108.4(3) .
C80 C94 C93 119.2(3) .
C80 C94 C95 119.7(3) .
C93 C94 C95 108.3(3) .
C99 C98 C97 119.6(3) .
C99 C98 C133 119.8(3) .
C97 C98 C133 108.3(3) .
C14 C15 C56 119.8(3) .
C14 C15 C50 120.0(3) .
C56 C15 C50 108.3(3) .
C10 C9 C8 119.4(3) .
C10 C9 C1 125.0(3) .
C8 C9 C1 110.0(3) .
C105 C104 C124 120.1(3) .
C105 C104 C103 120.2(3) .
C124 C104 C103 107.7(3) .
C94 C80 C79 120.6(3) .
C94 C80 C81 120.0(3) .
C79 C80 C81 108.8(3) .
C52 C51 C50 120.3(3) .
C52 C51 C16 120.1(3) .
C50 C51 C16 107.4(3) .
C119 C120 C105 119.7(3) .
C119 C120 C106 120.3(3) .
C105 C120 C106 107.9(3) .
C33 C32 C31 120.9(3) .
C33 C32 C41 119.8(3) .
C31 C32 C41 108.0(3) .
C4 C3 C14 118.7(3) .
C4 C3 C2 124.7(3) .
C14 C3 C2 110.2(3) .
C31 C30 C29 119.2(3) .
C31 C30 C39 119.7(3) .
C29 C30 C39 108.5(3) .
C38 C37 C20 120.3(3) .
C38 C37 C36 119.7(3) .
C20 C37 C36 107.5(3) .
C104 C105 C120 120.5(3) .
C104 C105 C88 119.9(3) .
C120 C105 C88 107.9(3) .
C121 C124 C125 120.3(3) .
C121 C124 C104 119.5(3) .
C125 C124 C104 107.9(3) .
C36 C35 C34 120.7(3) .
C36 C35 C44 120.4(3) .
C34 C35 C44 107.2(3) .
C28 C24 C25 120.4(3) .
C28 C24 C23 120.1(3) .
C25 C24 C23 107.9(3) .
C40 C41 C11 120.5(3) .
C40 C41 C32 120.1(3) .
C11 C41 C32 108.2(3) .
C57 C58 C54 120.0(3) .
C57 C58 C27 119.6(3) .
C54 C58 C27 108.4(3) .
C97 C81 C80 120.3(3) .
C97 C81 C82 121.0(3) .
C80 C81 C82 108.2(3) .
C30 C31 C10 120.0(3) .
C30 C31 C32 119.7(3) .
C10 C31 C32 108.8(3) .
C21 C22 C23 119.2(3) .
C21 C22 C26 120.0(3) .
C23 C22 C26 107.9(3) .
C58 C57 C59 119.8(3) .
C58 C57 C20 120.2(3) .
C59 C57 C20 107.8(3) .
C7 C23 C22 119.0(3) .
C7 C23 C24 119.7(3) .
C22 C23 C24 108.2(3) .
C11 C12 C13 120.1(3) .
C11 C12 C2 124.8(3) .
C13 C12 C2 110.0(3) .
C135 C134 C74 120.5(3) .
C135 C134 H134 119.7 .
C74 C134 H134 119.7 .
C25 C20 C57 119.8(3) .
C25 C20 C37 119.7(3) .
C57 C20 C37 108.4(3) .
C34 C39 C30 120.3(3) .
C34 C39 C38 119.9(3) .
C30 C39 C38 107.5(3) .
C111 C112 C113 120.3(3) .
C111 C112 C119 119.8(3) .
C113 C112 C119 107.6(3) .
C29 C8 C9 120.8(3) .
C29 C8 C7 120.3(3) .
C9 C8 C7 108.5(3) .
C124 C121 C119 120.0(3) .
C124 C121 C122 119.4(3) .
C119 C121 C122 108.6(3) .
C101 C102 C103 119.4(3) .
C101 C102 C125 120.1(3) .
C103 C102 C125 108.0(3) .
C129 C130 C114 119.9(3) .
C129 C130 C131 120.2(3) .
C114 C130 C131 107.7(3) .
C59 C60 C53 120.7(3) .
C59 C60 C45 120.2(3) .
C53 C60 C45 107.7(3) .
C116 C117 C118 120.0(3) .
C116 C117 C95 120.1(3) .
C118 C117 C95 107.9(3) .
C107 C106 C120 119.8(3) .
C107 C106 C89 119.9(3) .
C120 C106 C89 107.9(3) .
C112 C111 C107 120.6(3) .
C112 C111 C110 119.6(3) .
C107 C111 C110 107.9(3) .
N3 C75 C79 104.1(2) .
N3 C75 C82 105.7(2) .
C79 C75 C82 99.4(2) .
N3 C75 C74 118.2(2) .
C79 C75 C74 113.7(2) .
C82 C75 C74 113.6(2) .
C145 C146 Br2 111.0(2) .
C145 C146 H14E 109.4 .
Br2 C146 H14E 109.4 .
C145 C146 H14F 109.4 .
Br2 C146 H14F 109.4 .
H14E C146 H14F 108.0 .
C53 C54 C58 120.3(3) .
C53 C54 C17 120.1(3) .
C58 C54 C17 107.9(3) .
C61 C1 C6 106.5(2) .
C61 C1 C9 107.3(2) .
C6 C1 C9 99.1(2) .
C61 C1 C2 114.4(3) .
C6 C1 C2 114.8(3) .
C9 C1 C2 113.4(2) .
C24 C28 C38 120.0(3) .
C24 C28 C29 120.0(3) .
C38 C28 C29 108.2(3) .
C55 C56 C15 119.0(3) .
C55 C56 C16 120.5(3) .
C15 C56 C16 107.8(3) .
C60 C59 C57 119.9(3) .
C60 C59 C36 119.9(3) .
C57 C59 C36 108.1(3) .
C102 C101 C100 120.0(3) .
C102 C101 C84 120.3(3) .
C100 C101 C84 108.3(3) .
C130 C129 C123 120.1(3) .
C130 C129 C128 119.9(3) .
C123 C129 C128 108.3(3) .
C109 C118 C117 120.0(3) .
C109 C118 C93 120.2(3) .
C117 C118 C93 108.1(3) .
C131 C132 C96 120.7(3) .
C131 C132 C133 120.0(3) .
C96 C132 C133 107.9(3) .
C118 C109 C110 120.0(3) .
C118 C109 C108 120.1(3) .
C110 C109 C108 107.9(3) .
C16 C17 C54 120.1(3) .
C16 C17 C18 119.8(3) .
C54 C17 C18 108.1(3) .
C19 C18 C27 119.6(3) .
C19 C18 C17 120.2(3) .
C27 C18 C17 107.7(3) .
C113 C114 C115 120.1(3) .
C113 C114 C130 119.9(3) .
C115 C114 C130 108.3(3) .
C67 C68 C69 116.4(3) .
C67 C68 H 121.8 .
C69 C68 H 121.8 .
C20 C25 C24 119.7(3) .
C20 C25 C26 120.2(3) .
C24 C25 C26 107.8(3) .
C122 C123 C126 120.0(3) .
C122 C123 C129 120.1(3) .
C126 C123 C129 107.9(3) .
C39 C34 C35 119.7(3) .
C39 C34 C33 120.0(3) .
C35 C34 C33 108.4(3) .
C123 C122 C121 120.4(3) .
C123 C122 C113 119.8(3) .
C121 C122 C113 107.6(3) .
C66 C65 C64 118.5(3) .
C66 C65 HA 120.8 .
C64 C65 HA 120.8 .
C13 C49 C40 118.9(3) .
C13 C49 C48 119.6(3) .
C40 C49 C48 108.6(3) .
C110 C115 C114 120.4(3) .
C110 C115 C116 119.6(3) .
C114 C115 C116 107.9(3) .
C61 C62 N2 130.2(3) .
C61 C62 C63 121.4(3) .
N2 C62 C63 108.4(3) .
C126 C125 C124 119.9(3) .
C126 C125 C102 119.9(3) .
C124 C125 C102 108.1(3) .
N2 C69 C68 127.6(3) .
N2 C69 C64 110.7(3) .
C68 C69 C64 121.7(3) .
C114 C113 C122 120.1(3) .
C114 C113 C112 119.7(3) .
C122 C113 C112 108.3(3) .
C117 C116 C131 120.1(3) .
C117 C116 C115 120.2(3) .
C131 C116 C115 107.8(3) .
C49 C13 C12 121.0(3) .
C49 C13 C14 120.2(3) .
C12 C13 C14 108.4(3) .
C27 C26 C22 119.7(3) .
C27 C26 C25 119.8(3) .
C22 C26 C25 108.2(3) .
C95 C96 C132 119.5(3) .
C95 C96 C97 120.5(3) .
C132 C96 C97 107.6(3) .
N1 C2 C12 103.1(2) .
N1 C2 C3 108.0(2) .
C12 C2 C3 99.0(2) .
N1 C2 C1 118.0(2) .
C12 C2 C1 113.8(3) .
C3 C2 C1 112.9(2) .
C106 C107 C111 119.7(3) .
C106 C107 C108 119.6(3) .
C111 C107 C108 108.3(3) .
C98 C99 C100 119.8(3) .
C98 C99 C83 120.1(3) .
C100 C99 C83 108.5(3) .
C145 C144 C143 112.5(2) .
C145 C144 H14G 109.1 .
C143 C144 H14G 109.1 .
C145 C144 H14H 109.1 .
C143 C144 H14H 109.1 .
H14G C144 H14H 107.8 .
C43 C42 C47 119.8(3) .
C43 C42 C40 119.9(3) .
C47 C42 C40 107.7(3) .
C132 C131 C116 119.5(3) .
C132 C131 C130 119.9(3) .
C116 C131 C130 108.2(3) .
C26 C27 C58 120.5(3) .
C26 C27 C18 120.1(3) .
C58 C27 C18 107.9(3) .
C139 C140 C141 121.9(3) .
C139 C140 H140 119.0 .
C141 C140 H140 119.0 .
C81 C97 C98 119.3(3) .
C81 C97 C96 119.4(3) .
C98 C97 C96 108.5(3) .
C35 C36 C59 119.7(3) .
C35 C36 C37 119.8(3) .
C59 C36 C37 108.2(3) .
C42 C43 C33 120.3(3) .
C42 C43 C44 120.4(3) .
C33 C43 C44 107.8(3) .
C72 C73 Br1 111.4(3) .
C72 C73 HB 109.4 .
Br1 C73 HB 109.4 .
C72 C73 HC 109.4 .
Br1 C73 HC 109.4 .
HB C73 HC 108.0 .
C54 C53 C60 119.4(3) .
C54 C53 C52 120.1(3) .
C60 C53 C52 108.3(3) .
C46 C47 C42 119.9(3) .
C46 C47 C48 120.3(3) .
C42 C47 C48 107.9(3) .
C44 C45 C60 120.0(3) .
C44 C45 C46 120.0(3) .
C60 C45 C46 108.1(3) .
C62 C61 C1 120.5(3) .
C62 C61 HD 119.8 .
C1 C61 HD 119.8 .
C65 C66 C67 120.0(3) .
C65 C66 HE 120.0 .
C67 C66 HE 120.0 .
C32 C33 C43 120.1(3) .
C32 C33 C34 119.3(3) .
C43 C33 C34 108.0(3) .
C51 C52 C46 119.5(3) .
C51 C52 C53 119.9(3) .
C46 C52 C53 108.1(3) .
C68 C67 C66 122.6(3) .
C68 C67 HF 118.7 .
C66 C67 HF 118.7 .
N2 C70 C71 113.6(3) .
N2 C70 HG 108.8 .
C71 C70 HG 108.8 .
N2 C70 HH 108.8 .
C71 C70 HH 108.8 .
HG C70 HH 107.7 .
C41 C40 C49 119.6(3) .
C41 C40 C42 119.8(3) .
C49 C40 C42 108.1(3) .
C45 C44 C43 119.9(3) .
C45 C44 C35 119.8(3) .
C43 C44 C35 108.6(3) .
C133 C128 C127 120.2(3) .
C133 C128 C129 120.3(3) .
C127 C128 C129 107.6(3) .
C115 C110 C109 120.2(3) .
C115 C110 C111 119.9(3) .
C109 C110 C111 107.9(3) .
C100 C127 C128 119.7(3) .
C100 C127 C126 119.9(3) .
C128 C127 C126 108.1(3) .
C127 C100 C99 120.3(3) .
C127 C100 C101 120.1(3) .
C99 C100 C101 108.3(3) .
C138 C139 C140 117.4(3) .
C138 C139 H139 121.3 .
C140 C139 H139 121.3 .
C120 C119 C121 120.3(3) .
C120 C119 C112 119.8(3) .
C121 C119 C112 107.8(3) .
C128 C133 C98 120.2(3) .
C128 C133 C132 119.8(3) .
C98 C133 C132 107.7(3) .
C91 C108 C107 120.3(3) .
C91 C108 C109 119.6(3) .
C107 C108 C109 108.1(3) .
C125 C126 C123 120.0(3) .
C125 C126 C127 120.0(3) .
C123 C126 C127 108.1(3) .
C17 C16 C56 119.7(3) .
C17 C16 C51 119.7(3) .
C56 C16 C51 108.3(3) .
C47 C46 C52 120.4(3) .
C47 C46 C45 120.0(3) .
C52 C46 C45 107.7(3) .
C12 C11 C41 119.9(3) .
C12 C11 C10 120.2(3) .
C41 C11 C10 107.9(3) .
C72 C71 C70 112.1(3) .
C72 C71 HI 109.2 .
C70 C71 HI 109.2 .
C72 C71 HJ 109.2 .
C70 C71 HJ 109.2 .
HI C71 HJ 107.9 .
S1 C147 S2 179.7(3) .
C73 C72 C71 113.6(3) .
C73 C72 HK 108.8 .
C71 C72 HK 108.8 .
C73 C72 HL 108.8 .
C71 C72 HL 108.8 .
HK C72 HL 107.7 .
S3 C148 S3 180.0(5) 2_677

loop_
_geom_bond_atom_site_label_1
_geom_bond_atom_site_label_2
_geom_bond_distance
_geom_bond_site_symmetry_2
Br2 C146 1.961(3) .
Br1 C73 1.947(3) .
S1 C147 1.530(4) .
S2 C147 1.546(4) .
N4 C135 1.394(4) .
N4 C138 1.398(4) .
N4 C143 1.451(4) .
N3 C136 1.276(4) .
N3 C75 1.486(4) .
N1 C63 1.278(4) .
N1 C2 1.498(4) .
N2 C62 1.387(4) .
N2 C69 1.392(4) .
N2 C70 1.445(4) .
C87 C88 1.392(5) .
C87 C76 1.435(4) .
C87 C86 1.445(5) .
C78 C79 1.371(5) .
C78 C92 1.444(4) .
C78 C77 1.479(4) .
C85 C84 1.365(5) .
C85 C86 1.437(4) .
C85 C74 1.543(4) .
C136 C137 1.457(4) .
C136 C135 1.483(4) .
C63 C64 1.471(4) .
C63 C62 1.471(5) .
C79 C80 1.429(4) .
C79 C75 1.537(4) .
C92 C93 1.393(5) .
C92 C91 1.447(5) .
C86 C103 1.394(4) .
C76 C77 1.367(5) .
C76 C74 1.540(4) .
C135 C134 1.330(4) .
C103 C102 1.437(5) .
C103 C104 1.454(5) .
C88 C89 1.435(5) .
C88 C105 1.451(5) .
C21 C22 1.393(5) .
C21 C19 1.434(5) .
C21 C5 1.449(4) .
C74 C134 1.528(4) .
C74 C75 1.614(4) .
C84 C101 1.452(4) .
C84 C83 1.478(5) .
C77 C90 1.443(5) .
C5 C6 1.362(5) .
C5 C4 1.476(5) .
C29 C8 1.394(5) .
C29 C30 1.443(5) .
C29 C28 1.446(5) .
C145 C146 1.518(4) .
C145 C144 1.520(4) .
C145 H14A 0.9700 .
C145 H14B 0.9700 .
C89 C90 1.392(5) .
C89 C106 1.448(5) .
C50 C48 1.394(5) .
C50 C51 1.444(5) .
C50 C15 1.449(5) .
C93 C94 1.439(5) .
C93 C118 1.453(5) .
C82 C83 1.364(5) .
C82 C81 1.443(4) .
C82 C75 1.544(4) .
C143 C144 1.532(4) .
C143 H14C 0.9700 .
C143 H14D 0.9700 .
C10 C9 1.371(5) .
C10 C31 1.443(5) .
C10 C11 1.476(5) .
C38 C37 1.395(5) .
C38 C28 1.446(5) .
C38 C39 1.452(5) .
C142 C137 1.384(4) .
C142 C141 1.388(4) .
C142 H142 0.9300 .
C83 C99 1.448(4) .
C141 C140 1.401(5) .
C141 H141 0.9300 .
C14 C15 1.400(5) .
C14 C3 1.429(4) .
C14 C13 1.450(5) .
C19 C18 1.392(5) .
C19 C55 1.451(5) .
C4 C3 1.375(5) .
C4 C55 1.437(5) .
C137 C138 1.405(4) .
C55 C56 1.392(5) .
C91 C108 1.388(5) .
C91 C90 1.452(5) .
C6 C7 1.435(5) .
C6 C1 1.536(4) .
C64 C65 1.399(5) .
C64 C69 1.408(5) .
C48 C49 1.448(5) .
C48 C47 1.455(5) .
C7 C23 1.398(5) .
C7 C8 1.442(5) .
C95 C96 1.386(5) .
C95 C94 1.452(5) .
C95 C117 1.452(5) .
C138 C139 1.384(4) .
C94 C80 1.406(4) .
C98 C99 1.398(5) .
C98 C97 1.434(5) .
C98 C133 1.446(5) .
C15 C56 1.437(5) .
C9 C8 1.433(5) .
C9 C1 1.545(4) .
C104 C105 1.389(5) .
C104 C124 1.450(5) .
C80 C81 1.440(5) .
C51 C52 1.400(5) .
C51 C16 1.453(5) .
C120 C119 1.392(5) .
C120 C105 1.444(5) .
C120 C106 1.447(5) .
C32 C33 1.391(5) .
C32 C31 1.445(5) .
C32 C41 1.453(5) .
C3 C2 1.547(4) .
C30 C31 1.396(5) .
C30 C39 1.449(5) .
C37 C20 1.450(5) .
C37 C36 1.453(5) .
C124 C121 1.401(5) .
C124 C125 1.447(5) .
C35 C36 1.386(5) .
C35 C34 1.447(5) .
C35 C44 1.453(5) .
C24 C28 1.391(5) .
C24 C25 1.450(5) .
C24 C23 1.453(5) .
C41 C40 1.392(5) .
C41 C11 1.441(5) .
C58 C57 1.401(5) .
C58 C54 1.443(5) .
C58 C27 1.448(5) .
C81 C97 1.401(5) .
C22 C23 1.445(5) .
C22 C26 1.450(5) .
C57 C59 1.448(5) .
C57 C20 1.450(5) .
C12 C11 1.360(5) .
C12 C13 1.432(5) .
C12 C2 1.542(4) .
C134 H134 0.9300 .
C20 C25 1.398(5) .
C39 C34 1.392(5) .
C112 C111 1.386(5) .
C112 C113 1.453(5) .
C112 C119 1.455(5) .
C121 C119 1.445(5) .
C121 C122 1.446(5) .
C102 C101 1.390(5) .
C102 C125 1.450(4) .
C130 C129 1.389(5) .
C130 C114 1.450(5) .
C130 C131 1.450(5) .
C60 C59 1.389(5) .
C60 C53 1.447(5) .
C60 C45 1.448(5) .
C117 C116 1.385(5) .
C117 C118 1.446(5) .
C106 C107 1.401(5) .
C111 C107 1.442(5) .
C111 C110 1.462(5) .
C146 H14E 0.9700 .
C146 H14F 0.9700 .
C54 C53 1.396(5) .
C54 C17 1.450(5) .
C1 C61 1.522(4) .
C1 C2 1.604(4) .
C56 C16 1.444(5) .
C59 C36 1.449(5) .
C101 C100 1.448(5) .
C129 C123 1.450(5) .
C129 C128 1.454(5) .
C118 C109 1.388(5) .
C132 C131 1.393(5) .
C132 C96 1.446(5) .
C132 C133 1.461(5) .
C109 C110 1.449(5) .
C109 C108 1.453(5) .
C17 C16 1.401(5) .
C17 C18 1.453(5) .
C18 C27 1.451(5) .
C114 C113 1.396(5) .
C114 C115 1.442(5) .
C68 C67 1.391(5) .
C68 C69 1.399(4) .
C68 H 0.9300 .
C25 C26 1.450(5) .
C123 C122 1.392(5) .
C123 C126 1.448(5) .
C34 C33 1.452(5) .
C122 C113 1.449(5) .
C65 C66 1.382(5) .
C65 HA 0.9300 .
C49 C13 1.394(5) .
C49 C40 1.437(5) .
C115 C110 1.386(5) .
C115 C116 1.455(5) .
C62 C61 1.337(5) .
C125 C126 1.393(5) .
C116 C131 1.445(5) .
C26 C27 1.393(5) .
C96 C97 1.455(5) .
C107 C108 1.450(5) .
C99 C100 1.446(5) .
C144 H14G 0.9700 .
C144 H14H 0.9700 .
C42 C43 1.389(6) .
C42 C47 1.453(5) .
C42 C40 1.454(5) .
C140 C139 1.396(5) .
C140 H140 0.9300 .
C43 C33 1.443(5) .
C43 C44 1.446(5) .
C73 C72 1.508(5) .
C73 HB 0.9700 .
C73 HC 0.9700 .
C53 C52 1.449(5) .
C47 C46 1.384(5) .
C45 C44 1.383(5) .
C45 C46 1.459(5) .
C61 HD 0.9300 .
C66 C67 1.418(5) .
C66 HE 0.9300 .
C52 C46 1.443(5) .
C67 HF 0.9300 .
C70 C71 1.532(5) .
C70 HG 0.9700 .
C70 HH 0.9700 .
C128 C133 1.385(5) .
C128 C127 1.451(5) .
C127 C100 1.388(5) .
C127 C126 1.452(5) .
C139 H139 0.9300 .
C71 C72 1.523(5) .
C71 HI 0.9700 .
C71 HJ 0.9700 .
C72 HK 0.9700 .
C72 HL 0.9700 .
S3 C148 1.442(5) .
C148 S3 1.442(5) 2_677

loop_
_geom_torsion_atom_site_label_1
_geom_torsion_atom_site_label_2
_geom_torsion_atom_site_label_3
_geom_torsion_atom_site_label_4
_geom_torsion
C75 N3 C136 C137 -175.2(3)
C75 N3 C136 C135 3.1(5)
C2 N1 C63 C64 175.3(3)
C2 N1 C63 C62 -6.4(5)
C92 C78 C79 C80 -0.7(4)
C77 C78 C79 C80 137.2(3)
C92 C78 C79 C75 -152.7(3)
C77 C78 C79 C75 -14.8(4)
C79 C78 C92 C93 -1.1(4)
C77 C78 C92 C93 -143.6(3)
C79 C78 C92 C91 142.4(3)
C77 C78 C92 C91 -0.1(3)
C84 C85 C86 C103 2.5(4)
C74 C85 C86 C103 157.4(3)
C84 C85 C86 C87 -141.9(3)
C74 C85 C86 C87 12.9(3)
C88 C87 C86 C103 -0.1(4)
C76 C87 C86 C103 -145.1(3)
C88 C87 C86 C85 144.7(3)
C76 C87 C86 C85 -0.2(3)
C88 C87 C76 C77 -2.4(4)
C86 C87 C76 C77 142.2(3)
C88 C87 C76 C74 -157.3(3)
C86 C87 C76 C74 -12.6(3)
C138 N4 C135 C134 -174.2(3)
C143 N4 C135 C134 2.4(5)
C138 N4 C135 C136 4.6(3)
C143 N4 C135 C136 -178.8(3)
N3 C136 C135 C134 -3.6(5)
C137 C136 C135 C134 175.0(3)
N3 C136 C135 N4 177.4(3)
C137 C136 C135 N4 -4.0(3)
C85 C86 C103 C102 -2.0(4)
C87 C86 C103 C102 138.5(3)
C85 C86 C103 C104 -139.9(3)
C87 C86 C103 C104 0.6(4)
C76 C87 C88 C89 1.6(4)
C86 C87 C88 C89 -138.9(3)
C76 C87 C88 C105 139.9(3)
C86 C87 C88 C105 -0.6(4)
C77 C76 C74 C134 114.1(3)
C87 C76 C74 C134 -92.9(3)
C77 C76 C74 C85 -134.1(3)
C87 C76 C74 C85 18.9(3)
C77 C76 C74 C75 -13.2(4)
C87 C76 C74 C75 139.8(3)
C84 C85 C74 C134 -114.1(3)
C86 C85 C74 C134 92.7(3)
C84 C85 C74 C76 134.3(3)
C86 C85 C74 C76 -18.9(3)
C84 C85 C74 C75 13.4(4)
C86 C85 C74 C75 -139.9(3)
C86 C85 C84 C101 -1.0(4)
C74 C85 C84 C101 -151.7(3)
C86 C85 C84 C83 136.5(3)
C74 C85 C84 C83 -14.2(4)
C87 C76 C77 C90 1.3(4)
C74 C76 C77 C90 152.1(3)
C87 C76 C77 C78 -136.9(3)
C74 C76 C77 C78 13.9(4)
C79 C78 C77 C76 0.5(4)
C92 C78 C77 C76 143.1(3)
C79 C78 C77 C90 -142.6(3)
C92 C78 C77 C90 0.0(3)
C22 C21 C5 C6 1.4(5)
C19 C21 C5 C6 -142.4(3)
C22 C21 C5 C4 143.0(3)
C19 C21 C5 C4 -0.7(3)
C87 C88 C89 C90 0.5(4)
C105 C88 C89 C90 -142.1(3)
C87 C88 C89 C106 142.3(3)
C105 C88 C89 C106 -0.4(3)
C78 C92 C93 C94 1.3(4)
C91 C92 C93 C94 -138.1(3)
C78 C92 C93 C118 138.4(3)
C91 C92 C93 C118 -1.0(4)
C135 N4 C143 C144 -93.9(4)
C138 N4 C143 C144 82.2(4)
C81 C82 C83 C99 1.6(4)
C75 C82 C83 C99 151.3(3)
C81 C82 C83 C84 -137.0(3)
C75 C82 C83 C84 12.7(4)
C85 C84 C83 C82 0.8(4)
C101 C84 C83 C82 143.1(3)
C85 C84 C83 C99 -142.7(3)
C101 C84 C83 C99 -0.4(3)
C137 C142 C141 C140 1.2(5)
C22 C21 C19 C18 -0.3(4)
C5 C21 C19 C18 143.7(3)
C22 C21 C19 C55 -143.6(3)
C5 C21 C19 C55 0.4(3)
C6 C5 C4 C3 -1.9(4)
C21 C5 C4 C3 -143.8(3)
C6 C5 C4 C55 142.7(3)
C21 C5 C4 C55 0.8(3)
C141 C142 C137 C138 -0.7(5)
C141 C142 C137 C136 175.1(3)
N3 C136 C137 C142 4.3(6)
C135 C136 C137 C142 -174.3(3)
N3 C136 C137 C138 -179.5(3)
C135 C136 C137 C138 1.9(3)
C3 C4 C55 C56 0.0(5)
C5 C4 C55 C56 -144.4(3)
C3 C4 C55 C19 143.9(3)
C5 C4 C55 C19 -0.6(3)
C18 C19 C55 C56 0.5(4)
C21 C19 C55 C56 144.1(3)
C18 C19 C55 C4 -143.5(3)
C21 C19 C55 C4 0.1(3)
C93 C92 C91 C108 0.1(5)
C78 C92 C91 C108 -143.5(3)
C93 C92 C91 C90 143.8(3)
C78 C92 C91 C90 0.2(3)
C21 C5 C6 C7 0.4(4)
C4 C5 C6 C7 -136.7(3)
C21 C5 C6 C1 152.3(3)
C4 C5 C6 C1 15.1(5)
N1 C63 C64 C65 -6.7(6)
C62 C63 C64 C65 174.7(3)
N1 C63 C64 C69 177.3(3)
C62 C63 C64 C69 -1.3(3)
C51 C50 C48 C49 -138.0(3)
C15 C50 C48 C49 -0.1(5)
C51 C50 C48 C47 -0.4(5)
C15 C50 C48 C47 137.5(3)
C5 C6 C7 C23 -2.1(4)
C1 C6 C7 C23 -157.7(3)
C5 C6 C7 C8 142.4(3)
C1 C6 C7 C8 -13.2(3)
C135 N4 C138 C139 174.2(3)
C143 N4 C138 C139 -2.5(5)
C135 N4 C138 C137 -3.5(3)
C143 N4 C138 C137 179.8(3)
C142 C137 C138 C139 -0.4(5)
C136 C137 C138 C139 -177.0(3)
C142 C137 C138 N4 177.5(3)
C136 C137 C138 N4 0.9(3)
C88 C89 C90 C77 -1.6(4)
C106 C89 C90 C77 -138.7(3)
C88 C89 C90 C91 137.7(3)
C106 C89 C90 C91 0.6(5)
C76 C77 C90 C89 0.7(5)
C78 C77 C90 C89 143.5(3)
C76 C77 C90 C91 -142.6(3)
C78 C77 C90 C91 0.1(3)
C108 C91 C90 C89 0.0(5)
C92 C91 C90 C89 -143.9(3)
C108 C91 C90 C77 143.7(3)
C92 C91 C90 C77 -0.2(3)
C92 C93 C94 C80 0.2(5)
C118 C93 C94 C80 -141.3(3)
C92 C93 C94 C95 141.8(3)
C118 C93 C94 C95 0.3(3)
C96 C95 C94 C80 -1.4(5)
C117 C95 C94 C80 141.1(3)
C96 C95 C94 C93 -142.7(3)
C117 C95 C94 C93 -0.2(3)
C3 C14 C15 C56 -1.9(5)
C13 C14 C15 C56 138.1(3)
C3 C14 C15 C50 -140.4(3)
C13 C14 C15 C50 -0.3(5)
C48 C50 C15 C14 -0.3(5)
C51 C50 C15 C14 142.1(3)
C48 C50 C15 C56 -143.0(3)
C51 C50 C15 C56 -0.6(4)
C31 C10 C9 C8 -0.7(4)
C11 C10 C9 C8 136.7(3)
C31 C10 C9 C1 -151.6(3)
C11 C10 C9 C1 -14.1(5)
C86 C103 C104 C105 -0.5(5)
C102 C103 C104 C105 -142.5(3)
C86 C103 C104 C124 142.0(3)
C102 C103 C104 C124 0.0(3)
C93 C94 C80 C79 -2.0(4)
C95 C94 C80 C79 -139.2(3)
C93 C94 C80 C81 138.6(3)
C95 C94 C80 C81 1.5(4)
C78 C79 C80 C94 2.3(4)
C75 C79 C80 C94 158.0(3)
C78 C79 C80 C81 -142.3(3)
C75 C79 C80 C81 13.4(3)
C48 C50 C51 C52 0.4(5)
C15 C50 C51 C52 -141.9(3)
C48 C50 C51 C16 142.8(3)
C15 C50 C51 C16 0.6(4)
C55 C4 C3 C14 -2.4(4)
C5 C4 C3 C14 137.3(3)
C55 C4 C3 C2 -151.5(3)
C5 C4 C3 C2 -11.8(5)
C15 C14 C3 C4 3.3(5)
C13 C14 C3 C4 -140.7(3)
C15 C14 C3 C2 156.6(3)
C13 C14 C3 C2 12.5(3)
C8 C29 C30 C31 0.3(5)
C28 C29 C30 C31 142.2(3)
C8 C29 C30 C39 -141.5(3)
C28 C29 C30 C39 0.4(4)
C28 C38 C37 C20 0.5(5)
C39 C38 C37 C20 -137.8(3)
C28 C38 C37 C36 137.7(3)
C39 C38 C37 C36 -0.6(5)
C124 C104 C105 C120 0.3(4)
C103 C104 C105 C120 138.3(3)
C124 C104 C105 C88 -138.1(3)
C103 C104 C105 C88 -0.2(5)
C119 C120 C105 C104 -0.4(4)
C106 C120 C105 C104 -143.0(3)
C119 C120 C105 C88 142.4(3)
C106 C120 C105 C88 -0.1(3)
C87 C88 C105 C104 0.7(4)
C89 C88 C105 C104 143.4(3)
C87 C88 C105 C120 -142.4(3)
C89 C88 C105 C120 0.3(3)
C105 C104 C124 C121 0.0(5)
C103 C104 C124 C121 -142.5(3)
C105 C104 C124 C125 142.4(3)
C103 C104 C124 C125 -0.2(3)
C33 C32 C41 C40 -0.1(5)
C31 C32 C41 C40 -143.9(3)
C33 C32 C41 C11 143.7(3)
C31 C32 C41 C11 -0.1(3)
C94 C80 C81 C97 -0.4(4)
C79 C80 C81 C97 144.3(3)
C94 C80 C81 C82 -145.3(3)
C79 C80 C81 C82 -0.6(3)
C83 C82 C81 C97 -3.1(4)
C75 C82 C81 C97 -157.0(3)
C83 C82 C81 C80 141.6(3)
C75 C82 C81 C80 -12.4(3)
C29 C30 C31 C10 1.4(5)
C39 C30 C31 C10 138.9(3)
C29 C30 C31 C32 -137.9(3)
C39 C30 C31 C32 -0.4(5)
C9 C10 C31 C30 -1.2(5)
C11 C10 C31 C30 -143.3(3)
C9 C10 C31 C32 142.0(3)
C11 C10 C31 C32 -0.1(3)
C33 C32 C31 C30 0.1(5)
C41 C32 C31 C30 143.5(3)
C33 C32 C31 C10 -143.2(3)
C41 C32 C31 C10 0.1(4)
C19 C21 C22 C23 138.1(3)
C5 C21 C22 C23 -1.5(4)
C19 C21 C22 C26 1.2(4)
C5 C21 C22 C26 -138.4(3)
C54 C58 C57 C59 0.4(4)
C27 C58 C57 C59 -137.9(3)
C54 C58 C57 C20 138.1(3)
C27 C58 C57 C20 -0.2(5)
C6 C7 C23 C22 1.9(4)
C8 C7 C23 C22 -138.6(3)
C6 C7 C23 C24 138.6(3)
C8 C7 C23 C24 -1.9(4)
C21 C22 C23 C7 -0.1(4)
C26 C22 C23 C7 141.4(3)
C21 C22 C23 C24 -141.3(3)
C26 C22 C23 C24 0.3(3)
C28 C24 C23 C7 1.9(5)
C25 C24 C23 C7 -141.4(3)
C28 C24 C23 C22 142.7(3)
C25 C24 C23 C22 -0.6(3)
N4 C135 C134 C74 179.8(3)
C136 C135 C134 C74 1.1(5)
C76 C74 C134 C135 -125.8(3)
C85 C74 C134 C135 128.1(3)
C75 C74 C134 C135 1.1(4)
C58 C57 C20 C25 0.3(5)
C59 C57 C20 C25 142.5(3)
C58 C57 C20 C37 -142.1(3)
C59 C57 C20 C37 0.0(3)
C38 C37 C20 C25 -0.7(5)
C36 C37 C20 C25 -142.5(3)
C38 C37 C20 C57 141.7(3)
C36 C37 C20 C57 -0.1(3)
C31 C30 C39 C34 0.1(5)
C29 C30 C39 C34 141.6(3)
C31 C30 C39 C38 -142.1(3)
C29 C30 C39 C38 -0.5(4)
C37 C38 C39 C34 0.7(5)
C28 C38 C39 C34 -141.9(3)
C37 C38 C39 C30 143.1(3)
C28 C38 C39 C30 0.4(4)
C30 C29 C8 C9 -2.3(4)
C28 C29 C8 C9 -139.6(3)
C30 C29 C8 C7 138.6(3)
C28 C29 C8 C7 1.2(4)
C10 C9 C8 C29 2.5(4)
C1 C9 C8 C29 157.3(3)
C10 C9 C8 C7 -142.4(3)
C1 C9 C8 C7 12.4(3)
C23 C7 C8 C29 0.4(4)
C6 C7 C8 C29 -144.7(3)
C23 C7 C8 C9 145.5(3)
C6 C7 C8 C9 0.4(3)
C125 C124 C121 C119 -138.0(3)
C104 C124 C121 C119 -0.3(5)
C125 C124 C121 C122 0.4(5)
C104 C124 C121 C122 138.1(3)
C86 C103 C102 C101 0.0(4)
C104 C103 C102 C101 142.2(3)
C86 C103 C102 C125 -141.9(3)
C104 C103 C102 C125 0.2(3)
C96 C95 C117 C116 0.0(4)
C94 C95 C117 C116 -142.5(3)
C96 C95 C117 C118 142.5(3)
C94 C95 C117 C118 0.0(3)
C119 C120 C106 C107 -0.4(5)
C105 C120 C106 C107 141.9(3)
C119 C120 C106 C89 -142.4(3)
C105 C120 C106 C89 -0.1(3)
C90 C89 C106 C107 -0.6(5)
C88 C89 C106 C107 -141.7(3)
C90 C89 C106 C120 141.3(3)
C88 C89 C106 C120 0.3(3)
C113 C112 C111 C107 -137.7(3)
C119 C112 C111 C107 -0.1(5)
C113 C112 C111 C110 0.6(4)
C119 C112 C111 C110 138.3(3)
C136 N3 C75 C79 126.6(3)
C136 N3 C75 C82 -129.2(3)
C136 N3 C75 C74 -0.6(4)
C78 C79 C75 N3 -116.1(3)
C80 C79 C75 N3 89.6(3)
C78 C79 C75 C82 135.0(3)
C80 C79 C75 C82 -19.4(3)
C78 C79 C75 C74 13.9(4)
C80 C79 C75 C74 -140.5(3)
C83 C82 C75 N3 119.2(3)
C81 C82 C75 N3 -88.7(3)
C83 C82 C75 C79 -133.2(3)
C81 C82 C75 C79 18.9(3)
C83 C82 C75 C74 -12.0(4)
C81 C82 C75 C74 140.1(3)
C134 C74 C75 N3 -1.5(4)
C76 C74 C75 N3 122.1(3)
C85 C74 C75 N3 -125.3(3)
C134 C74 C75 C79 -123.9(3)
C76 C74 C75 C79 -0.3(3)
C85 C74 C75 C79 112.2(3)
C134 C74 C75 C82 123.3(3)
C76 C74 C75 C82 -113.1(3)
C85 C74 C75 C82 -0.5(3)
C144 C145 C146 Br2 -179.3(2)
C57 C58 C54 C53 -0.1(5)
C27 C58 C54 C53 142.4(3)
C57 C58 C54 C17 -143.0(3)
C27 C58 C54 C17 -0.6(3)
C5 C6 C1 C61 113.7(3)
C7 C6 C1 C61 -92.2(3)
C5 C6 C1 C9 -135.0(3)
C7 C6 C1 C9 19.1(3)
C5 C6 C1 C2 -13.9(4)
C7 C6 C1 C2 140.2(3)
C10 C9 C1 C61 -115.0(3)
C8 C9 C1 C61 91.8(3)
C10 C9 C1 C6 134.4(3)
C8 C9 C1 C6 -18.8(3)
C10 C9 C1 C2 12.3(4)
C8 C9 C1 C2 -140.9(3)
C25 C24 C28 C38 -0.2(5)
C23 C24 C28 C38 -138.9(3)
C25 C24 C28 C29 138.4(3)
C23 C24 C28 C29 -0.3(5)
C37 C38 C28 C24 0.0(5)
C39 C38 C28 C24 142.8(3)
C37 C38 C28 C29 -143.0(3)
C39 C38 C28 C29 -0.2(3)
C8 C29 C28 C24 -1.3(5)
C30 C29 C28 C24 -143.1(3)
C8 C29 C28 C38 141.6(3)
C30 C29 C28 C38 -0.2(3)
C4 C55 C56 C15 1.5(5)
C19 C55 C56 C15 -138.3(3)
C4 C55 C56 C16 138.5(3)
C19 C55 C56 C16 -1.3(5)
C14 C15 C56 C55 -0.5(5)
C50 C15 C56 C55 142.2(3)
C14 C15 C56 C16 -142.4(3)
C50 C15 C56 C16 0.4(4)
C53 C60 C59 C57 -0.6(5)
C45 C60 C59 C57 138.4(3)
C53 C60 C59 C36 -138.6(3)
C45 C60 C59 C36 0.4(5)
C58 C57 C59 C60 -0.1(5)
C20 C57 C59 C60 -142.4(3)
C58 C57 C59 C36 142.3(3)
C20 C57 C59 C36 0.0(3)
C103 C102 C101 C100 -137.8(3)
C125 C102 C101 C100 -0.5(5)
C103 C102 C101 C84 1.5(5)
C125 C102 C101 C84 138.8(3)
C85 C84 C101 C102 -1.0(4)
C83 C84 C101 C102 -143.3(3)
C85 C84 C101 C100 142.5(3)
C83 C84 C101 C100 0.2(3)
C114 C130 C129 C123 0.8(4)
C131 C130 C129 C123 138.5(3)
C114 C130 C129 C128 -138.1(3)
C131 C130 C129 C128 -0.3(5)
C116 C117 C118 C109 -0.4(5)
C95 C117 C118 C109 -142.9(3)
C116 C117 C118 C93 142.7(3)
C95 C117 C118 C93 0.1(3)
C92 C93 C118 C109 1.2(5)
C94 C93 C118 C109 142.7(3)
C92 C93 C118 C117 -141.8(3)
C94 C93 C118 C117 -0.3(3)
C117 C118 C109 C110 0.1(4)
C93 C118 C109 C110 -138.6(3)
C117 C118 C109 C108 138.2(3)
C93 C118 C109 C108 -0.4(5)
C53 C54 C17 C16 0.2(5)
C58 C54 C17 C16 143.2(3)
C53 C54 C17 C18 -142.4(3)
C58 C54 C17 C18 0.6(3)
C21 C19 C18 C27 -0.9(4)
C55 C19 C18 C27 138.3(3)
C21 C19 C18 C17 -138.4(3)
C55 C19 C18 C17 0.8(5)
C16 C17 C18 C19 -1.2(5)
C54 C17 C18 C19 141.6(3)
C16 C17 C18 C27 -143.1(3)
C54 C17 C18 C27 -0.4(3)
C129 C130 C114 C113 -0.8(4)
C131 C130 C114 C113 -143.2(3)
C129 C130 C114 C115 142.4(3)
C131 C130 C114 C115 0.0(3)
C57 C20 C25 C24 -137.7(3)
C37 C20 C25 C24 0.6(5)
C57 C20 C25 C26 0.0(5)
C37 C20 C25 C26 138.3(3)
C28 C24 C25 C20 -0.1(5)
C23 C24 C25 C20 143.0(3)
C28 C24 C25 C26 -142.4(3)
C23 C24 C25 C26 0.7(3)
C130 C129 C123 C122 -0.4(5)
C128 C129 C123 C122 142.7(3)
C130 C129 C123 C126 -143.0(3)
C128 C129 C123 C126 0.1(4)
C30 C39 C34 C35 -137.9(3)
C38 C39 C34 C35 -0.4(5)
C30 C39 C34 C33 0.5(5)
C38 C39 C34 C33 138.1(3)
C36 C35 C34 C39 0.0(5)
C44 C35 C34 C39 143.1(3)
C36 C35 C34 C33 -142.8(3)
C44 C35 C34 C33 0.3(3)
C126 C123 C122 C121 0.3(5)
C129 C123 C122 C121 -137.9(3)
C126 C123 C122 C113 138.1(3)
C129 C123 C122 C113 0.0(4)
C124 C121 C122 C123 -0.5(5)
C119 C121 C122 C123 142.2(3)
C124 C121 C122 C113 -142.8(3)
C119 C121 C122 C113 -0.1(3)
C69 C64 C65 C66 -0.2(5)
C63 C64 C65 C66 -175.8(3)
C50 C48 C49 C13 1.1(5)
C47 C48 C49 C13 -140.9(3)
C50 C48 C49 C40 142.0(3)
C47 C48 C49 C40 0.1(4)
C113 C114 C115 C110 0.6(4)
C130 C114 C115 C110 -142.5(3)
C113 C114 C115 C116 142.8(3)
C130 C114 C115 C116 -0.2(3)
C69 N2 C62 C61 175.9(3)
C70 N2 C62 C61 -5.1(6)
C69 N2 C62 C63 -3.9(4)
C70 N2 C62 C63 175.1(3)
N1 C63 C62 C61 4.7(5)
C64 C63 C62 C61 -176.6(3)
N1 C63 C62 N2 -175.5(3)
C64 C63 C62 N2 3.2(3)
C121 C124 C125 C126 -0.2(5)
C104 C124 C125 C126 -142.2(3)
C121 C124 C125 C102 142.3(3)
C104 C124 C125 C102 0.3(3)
C101 C102 C125 C126 0.6(5)
C103 C102 C125 C126 142.2(3)
C101 C102 C125 C124 -142.0(3)
C103 C102 C125 C124 -0.3(4)
C62 N2 C69 C68 -175.1(3)
C70 N2 C69 C68 6.0(5)
C62 N2 C69 C64 3.1(4)
C70 N2 C69 C64 -175.8(3)
C67 C68 C69 N2 178.2(3)
C67 C68 C69 C64 0.2(5)
C65 C64 C69 N2 -177.6(3)
C63 C64 C69 N2 -1.0(4)
C65 C64 C69 C68 0.7(5)
C63 C64 C69 C68 177.3(3)
C115 C114 C113 C122 -138.5(3)
C130 C114 C113 C122 0.4(4)
C115 C114 C113 C112 -0.1(4)
C130 C114 C113 C112 138.8(3)
C123 C122 C113 C114 0.0(4)
C121 C122 C113 C114 142.6(3)
C123 C122 C113 C112 -142.6(3)
C121 C122 C113 C112 0.0(3)
C111 C112 C113 C114 -0.6(4)
C119 C112 C113 C114 -142.7(3)
C111 C112 C113 C122 142.2(3)
C119 C112 C113 C122 0.1(3)
C118 C117 C116 C131 -138.1(3)
C95 C117 C116 C131 -0.1(5)
C118 C117 C116 C115 0.3(5)
C95 C117 C116 C115 138.3(3)
C110 C115 C116 C117 0.1(5)
C114 C115 C116 C117 -142.5(3)
C110 C115 C116 C131 143.0(3)
C114 C115 C116 C131 0.4(3)
C40 C49 C13 C12 2.1(5)
C48 C49 C13 C12 139.2(3)
C40 C49 C13 C14 -138.7(3)
C48 C49 C13 C14 -1.7(5)
C11 C12 C13 C49 -2.4(5)
C2 C12 C13 C49 -158.5(3)
C11 C12 C13 C14 142.5(3)
C2 C12 C13 C14 -13.6(3)
C15 C14 C13 C49 1.3(5)
C3 C14 C13 C49 145.9(3)
C15 C14 C13 C12 -143.9(3)
C3 C14 C13 C12 0.6(3)
C21 C22 C26 C27 -0.9(4)
C23 C22 C26 C27 -142.0(3)
C21 C22 C26 C25 141.3(3)
C23 C22 C26 C25 0.2(3)
C20 C25 C26 C27 -0.5(5)
C24 C25 C26 C27 141.6(3)
C20 C25 C26 C22 -142.6(3)
C24 C25 C26 C22 -0.5(3)
C94 C95 C96 C132 137.8(3)
C117 C95 C96 C132 -0.2(4)
C94 C95 C96 C97 0.3(5)
C117 C95 C96 C97 -137.6(3)
C131 C132 C96 C95 0.5(5)
C133 C132 C96 C95 -142.8(3)
C131 C132 C96 C97 142.8(3)
C133 C132 C96 C97 -0.5(4)
C63 N1 C2 C12 -124.9(3)
C63 N1 C2 C3 131.0(3)
C63 N1 C2 C1 1.5(4)
C11 C12 C2 N1 113.8(3)
C13 C12 C2 N1 -91.5(3)
C11 C12 C2 C3 -135.2(3)
C13 C12 C2 C3 19.5(3)
C11 C12 C2 C1 -15.2(4)
C13 C12 C2 C1 139.5(3)
C4 C3 C2 N1 -120.8(3)
C14 C3 C2 N1 87.9(3)
C4 C3 C2 C12 132.2(3)
C14 C3 C2 C12 -19.1(3)
C4 C3 C2 C1 11.5(4)
C14 C3 C2 C1 -139.8(3)
C61 C1 C2 N1 4.3(4)
C6 C1 C2 N1 127.9(3)
C9 C1 C2 N1 -119.2(3)
C61 C1 C2 C12 125.3(3)
C6 C1 C2 C12 -111.1(3)
C9 C1 C2 C12 1.8(4)
C61 C1 C2 C3 -122.8(3)
C6 C1 C2 C3 0.7(4)
C9 C1 C2 C3 113.6(3)
C120 C106 C107 C111 0.3(5)
C89 C106 C107 C111 137.9(3)
C120 C106 C107 C108 -137.4(3)
C89 C106 C107 C108 0.1(5)
C112 C111 C107 C106 -0.1(5)
C110 C111 C107 C106 -142.8(3)
C112 C111 C107 C108 141.9(3)
C110 C111 C107 C108 -0.7(3)
C97 C98 C99 C100 138.1(3)
C133 C98 C99 C100 0.3(5)
C97 C98 C99 C83 -0.7(5)
C133 C98 C99 C83 -138.6(3)
C82 C83 C99 C98 0.2(5)
C84 C83 C99 C98 143.4(3)
C82 C83 C99 C100 -142.8(3)
C84 C83 C99 C100 0.4(3)
C146 C145 C144 C143 177.5(3)
N4 C143 C144 C145 -170.8(2)
C96 C132 C131 C116 -0.6(5)
C133 C132 C131 C116 138.4(3)
C96 C132 C131 C130 -138.3(3)
C133 C132 C131 C130 0.7(5)
C117 C116 C131 C132 0.4(5)
C115 C116 C131 C132 -142.5(3)
C117 C116 C131 C130 142.5(3)
C115 C116 C131 C130 -0.4(3)
C129 C130 C131 C132 -0.1(5)
C114 C130 C131 C132 142.2(3)
C129 C130 C131 C116 -142.0(3)
C114 C130 C131 C116 0.3(3)
C22 C26 C27 C58 138.5(3)
C25 C26 C27 C58 0.7(5)
C22 C26 C27 C18 -0.4(4)
C25 C26 C27 C18 -138.2(3)
C57 C58 C27 C26 -0.3(5)
C54 C58 C27 C26 -142.9(3)
C57 C58 C27 C18 143.0(3)
C54 C58 C27 C18 0.3(3)
C19 C18 C27 C26 1.3(5)
C17 C18 C27 C26 143.5(3)
C19 C18 C27 C58 -142.2(3)
C17 C18 C27 C58 0.0(3)
C142 C141 C140 C139 -0.7(5)
C80 C81 C97 C98 -137.9(3)
C82 C81 C97 C98 2.5(4)
C80 C81 C97 C96 -0.7(5)
C82 C81 C97 C96 139.8(3)
C99 C98 C97 C81 -0.6(5)
C133 C98 C97 C81 141.5(3)
C99 C98 C97 C96 -142.1(3)
C133 C98 C97 C96 0.1(4)
C95 C96 C97 C81 0.7(5)
C132 C96 C97 C81 -141.2(3)
C95 C96 C97 C98 142.1(3)
C132 C96 C97 C98 0.2(4)
C34 C35 C36 C59 138.0(3)
C44 C35 C36 C59 -0.3(5)
C34 C35 C36 C37 0.1(5)
C44 C35 C36 C37 -138.2(3)
C60 C59 C36 C35 0.1(5)
C57 C59 C36 C35 -142.3(3)
C60 C59 C36 C37 142.4(3)
C57 C59 C36 C37 0.0(4)
C38 C37 C36 C35 0.2(5)
C20 C37 C36 C35 142.3(3)
C38 C37 C36 C59 -142.0(3)
C20 C37 C36 C59 0.1(3)
C47 C42 C43 C33 -138.2(3)
C40 C42 C43 C33 -0.9(5)
C47 C42 C43 C44 0.5(5)
C40 C42 C43 C44 137.8(3)
C58 C54 C53 C60 -0.6(5)
C17 C54 C53 C60 137.9(3)
C58 C54 C53 C52 -138.7(3)
C17 C54 C53 C52 -0.2(5)
C59 C60 C53 C54 1.0(5)
C45 C60 C53 C54 -142.6(3)
C59 C60 C53 C52 143.5(3)
C45 C60 C53 C52 -0.1(3)
C43 C42 C47 C46 -0.7(5)
C40 C42 C47 C46 -142.6(3)
C43 C42 C47 C48 142.2(3)
C40 C42 C47 C48 0.3(4)
C50 C48 C47 C46 0.0(5)
C49 C48 C47 C46 142.5(3)
C50 C48 C47 C42 -142.7(3)
C49 C48 C47 C42 -0.3(4)
C59 C60 C45 C44 -0.8(5)
C53 C60 C45 C44 142.9(3)
C59 C60 C45 C46 -143.4(3)
C53 C60 C45 C46 0.3(3)
N2 C62 C61 C1 -177.5(3)
C63 C62 C61 C1 2.3(5)
C6 C1 C61 C62 -134.0(3)
C9 C1 C61 C62 120.6(3)
C2 C1 C61 C62 -6.1(4)
C64 C65 C66 C67 -1.1(5)
C31 C32 C33 C43 138.0(3)
C41 C32 C33 C43 -1.1(5)
C31 C32 C33 C34 0.5(5)
C41 C32 C33 C34 -138.7(3)
C42 C43 C33 C32 1.7(5)
C44 C43 C33 C32 -141.6(3)
C42 C43 C33 C34 143.4(3)
C44 C43 C33 C34 0.1(4)
C39 C34 C33 C32 -0.8(5)
C35 C34 C33 C32 141.8(3)
C39 C34 C33 C43 -142.9(3)
C35 C34 C33 C43 -0.2(4)
C50 C51 C52 C46 0.1(5)
C16 C51 C52 C46 -137.7(3)
C50 C51 C52 C53 137.6(3)
C16 C51 C52 C53 -0.2(5)
C54 C53 C52 C51 0.2(5)
C60 C53 C52 C51 -142.0(3)
C54 C53 C52 C46 142.0(3)
C60 C53 C52 C46 -0.2(3)
C69 C68 C67 C66 -1.6(5)
C65 C66 C67 C68 2.1(5)
C62 N2 C70 C71 76.7(4)
C69 N2 C70 C71 -104.6(4)
C11 C41 C40 C49 -1.1(5)
C32 C41 C40 C49 138.3(3)
C11 C41 C40 C42 -138.5(3)
C32 C41 C40 C42 0.9(5)
C13 C49 C40 C41 -0.4(5)
C48 C49 C40 C41 -141.7(3)
C13 C49 C40 C42 141.5(3)
C48 C49 C40 C42 0.1(4)
C43 C42 C40 C41 -0.4(5)
C47 C42 C40 C41 141.5(3)
C43 C42 C40 C49 -142.1(3)
C47 C42 C40 C49 -0.3(4)
C60 C45 C44 C43 -138.3(3)
C46 C45 C44 C43 0.0(5)
C60 C45 C44 C35 0.6(5)
C46 C45 C44 C35 138.9(3)
C42 C43 C44 C45 -0.2(5)
C33 C43 C44 C45 143.1(3)
C42 C43 C44 C35 -143.2(3)
C33 C43 C44 C35 0.1(4)
C36 C35 C44 C45 -0.1(5)
C34 C35 C44 C45 -143.3(3)
C36 C35 C44 C43 143.0(3)
C34 C35 C44 C43 -0.2(4)
C130 C129 C128 C133 0.1(5)
C123 C129 C128 C133 -143.0(3)
C130 C129 C128 C127 142.9(3)
C123 C129 C128 C127 -0.2(4)
C114 C115 C110 C109 137.6(3)
C116 C115 C110 C109 -0.4(4)
C114 C115 C110 C111 -0.5(4)
C116 C115 C110 C111 -138.5(3)
C118 C109 C110 C115 0.3(5)
C108 C109 C110 C115 -142.3(3)
C118 C109 C110 C111 142.8(3)
C108 C109 C110 C111 0.2(3)
C112 C111 C110 C115 -0.1(4)
C107 C111 C110 C115 143.0(3)
C112 C111 C110 C109 -142.7(3)
C107 C111 C110 C109 0.4(3)
C133 C128 C127 C100 0.9(5)
C129 C128 C127 C100 -142.0(3)
C133 C128 C127 C126 143.1(3)
C129 C128 C127 C126 0.3(4)
C128 C127 C100 C99 -1.0(5)
C126 C127 C100 C99 -138.8(3)
C128 C127 C100 C101 138.6(3)
C126 C127 C100 C101 0.8(5)
C98 C99 C100 C127 0.4(5)
C83 C99 C100 C127 143.5(3)
C98 C99 C100 C101 -143.4(3)
C83 C99 C100 C101 -0.3(3)
C102 C101 C100 C127 -0.2(5)
C84 C101 C100 C127 -143.8(3)
C102 C101 C100 C99 143.7(3)
C84 C101 C100 C99 0.0(3)
N4 C138 C139 C140 -176.6(3)
C137 C138 C139 C140 0.8(5)
C141 C140 C139 C138 -0.3(5)
C105 C120 C119 C121 0.2(4)
C106 C120 C119 C121 138.1(3)
C105 C120 C119 C112 -137.8(3)
C106 C120 C119 C112 0.2(5)
C124 C121 C119 C120 0.2(5)
C122 C121 C119 C120 -142.2(3)
C124 C121 C119 C112 142.6(3)
C122 C121 C119 C112 0.1(3)
C111 C112 C119 C120 0.1(5)
C113 C112 C119 C120 142.4(3)
C111 C112 C119 C121 -142.5(3)
C113 C112 C119 C121 -0.1(3)
C127 C128 C133 C98 -0.2(5)
C129 C128 C133 C98 138.0(3)
C127 C128 C133 C132 -137.7(3)
C129 C128 C133 C132 0.5(5)
C99 C98 C133 C128 -0.4(5)
C97 C98 C133 C128 -142.4(3)
C99 C98 C133 C132 141.7(3)
C97 C98 C133 C132 -0.4(4)
C131 C132 C133 C128 -0.9(5)
C96 C132 C133 C128 142.8(3)
C131 C132 C133 C98 -143.1(3)
C96 C132 C133 C98 0.5(4)
C92 C91 C108 C107 138.9(3)
C90 C91 C108 C107 -0.6(5)
C92 C91 C108 C109 0.7(5)
C90 C91 C108 C109 -138.7(3)
C106 C107 C108 C91 0.5(5)
C111 C107 C108 C91 -141.6(3)
C106 C107 C108 C109 142.9(3)
C111 C107 C108 C109 0.8(3)
C118 C109 C108 C91 -0.5(5)
C110 C109 C108 C91 142.1(3)
C118 C109 C108 C107 -143.3(3)
C110 C109 C108 C107 -0.6(3)
C124 C125 C126 C123 0.0(5)
C102 C125 C126 C123 -138.2(3)
C124 C125 C126 C127 138.1(3)
C102 C125 C126 C127 0.0(5)
C122 C123 C126 C125 0.0(5)
C129 C123 C126 C125 142.7(3)
C122 C123 C126 C127 -142.6(3)
C129 C123 C126 C127 0.1(4)
C100 C127 C126 C125 -0.7(5)
C128 C127 C126 C125 -142.8(3)
C100 C127 C126 C123 141.9(3)
C128 C127 C126 C123 -0.2(4)
C54 C17 C16 C56 -137.9(3)
C18 C17 C16 C56 0.3(5)
C54 C17 C16 C51 -0.1(5)
C18 C17 C16 C51 138.2(3)
C55 C56 C16 C17 0.9(5)
C15 C56 C16 C17 142.1(3)
C55 C56 C16 C51 -141.2(3)
C15 C56 C16 C51 0.0(4)
C52 C51 C16 C17 0.1(5)
C50 C51 C16 C17 -142.4(3)
C52 C51 C16 C56 142.2(3)
C50 C51 C16 C56 -0.4(4)
C42 C47 C46 C52 138.8(3)
C48 C47 C46 C52 0.5(5)
C42 C47 C46 C45 0.5(5)
C48 C47 C46 C45 -137.9(3)
C51 C52 C46 C47 -0.5(5)
C53 C52 C46 C47 -142.5(3)
C51 C52 C46 C45 142.3(3)
C53 C52 C46 C45 0.4(3)
C44 C45 C46 C47 -0.1(5)
C60 C45 C46 C47 142.6(3)
C44 C45 C46 C52 -143.1(3)
C60 C45 C46 C52 -0.4(4)
C13 C12 C11 C41 0.9(4)
C2 C12 C11 C41 153.3(3)
C13 C12 C11 C10 -137.4(3)
C2 C12 C11 C10 14.9(5)
C40 C41 C11 C12 0.8(5)
C32 C41 C11 C12 -142.8(3)
C40 C41 C11 C10 143.7(3)
C32 C41 C11 C10 0.0(3)
C9 C10 C11 C12 0.2(4)
C31 C10 C11 C12 142.8(3)
C9 C10 C11 C41 -142.5(3)
C31 C10 C11 C41 0.0(3)
N2 C70 C71 C72 -168.3(3)
Br1 C73 C72 C71 67.0(4)
C70 C71 C72 C73 178.3(3)
